data_4350748
loop_
_publ_author_name
'Akine, Shigehisa'
'Miyashita, Masato'
'Piao, Shunjin'
'Nabeshima, Tatsuya'

_publ_section_title
;
 Perfect encapsulation of a guanidinium ion in a helical trinickel(ii)
 metallocryptand for efficient regulation of the helix inversion rate
;
_journal_issue 1
_journal_name_full 'Inorg. Chem. Front.'
_journal_page_first 53
_journal_paper_doi 10.1039/C3QI00067B
_journal_volume 1
_journal_year 2014
_chemical_formula_moiety C134.30H184.70Cl6.50N12Ni3O30.40S1.80
_chemical_formula_sum 'C134.3 H184.7 Cl6.5 N12 Ni3 O30.4 S1.8'
_chemical_formula_weight 2917.90
_chemical_name_common '[LNi3]_2(CH6N3Cl)_1.5CHCl3_1.8DMSO_6.3EtOAc_4H2O'
_space_group_IT_number 2
_space_group_name_Hall '-P 1'
_space_group_name_H-M_alt 'P -1'
_symmetry_cell_setting triclinic
_symmetry_space_group_name_H-M 'P -1'
_atom_sites_solution_hydrogens geom
_atom_sites_solution_primary direct
_atom_sites_solution_secondary difmap
_audit_creation_method SHELXL-97
_cell_angle_alpha 106.808(3)
_cell_angle_beta 108.969(3)
_cell_angle_gamma 91.349(3)
_cell_formula_units_Z 2
_cell_length_a 17.831(3)
_cell_length_b 21.045(4)
_cell_length_c 24.615(4)
_cell_measurement_reflns_used 39722
_cell_measurement_temperature 120
_cell_measurement_theta_max 25.00
_cell_measurement_theta_min 4.08
_cell_volume 8291(3)
_computing_cell_refinement 'APEX2 (Bruker AXS, 2009)'
_computing_data_collection 'APEX2 (Bruker AXS, 2009)'
_computing_data_reduction 'APEX2 (Bruker AXS, 2009)'
_computing_molecular_graphics ORTEP-3
_computing_publication_material ORTEP-3
_computing_structure_refinement 'SHELXL-97 (Sheldrick, 1997)'
_computing_structure_solution 'DIRDIF99 (Beurskens et al., 1999)'
_diffrn_ambient_temperature 120
_diffrn_detector_area_resol_mean 8.333
_diffrn_measured_fraction_theta_full 0.982
_diffrn_measured_fraction_theta_max 0.982
_diffrn_measurement_device_type 'Bruker APEXII CCD area detector'
_diffrn_measurement_method 'phi and omega scans'
_diffrn_radiation_monochromator 'multilayer confocal mirror'
_diffrn_radiation_source 'fine-focus rotating anode'
_diffrn_radiation_type MoK\a
_diffrn_radiation_wavelength 0.71073
_diffrn_reflns_av_R_equivalents 0.0687
_diffrn_reflns_av_sigmaI/netI 0.2044
_diffrn_reflns_limit_h_max 21
_diffrn_reflns_limit_h_min -21
_diffrn_reflns_limit_k_max 25
_diffrn_reflns_limit_k_min -24
_diffrn_reflns_limit_l_max 29
_diffrn_reflns_limit_l_min -29
_diffrn_reflns_number 39722
_diffrn_reflns_theta_full 25.00
_diffrn_reflns_theta_max 25.00
_diffrn_reflns_theta_min 4.08
_diffrn_standards_decay_% 0
_diffrn_standards_interval_count 0
_diffrn_standards_interval_time 0
_diffrn_standards_number 0
_exptl_absorpt_coefficient_mu 0.530
_exptl_absorpt_correction_T_max 0.9343
_exptl_absorpt_correction_T_min 0.8363
_exptl_absorpt_correction_type empirical
_exptl_absorpt_process_details 'SADABS (Sheldrick, 1996)'
_exptl_crystal_colour 'dark red'
_exptl_crystal_density_diffrn 1.169
_exptl_crystal_density_method 'not measured'
_exptl_crystal_description prismatic
_exptl_crystal_F_000 3082
_exptl_crystal_size_max 0.35
_exptl_crystal_size_mid 0.22
_exptl_crystal_size_min 0.13
_refine_diff_density_max 0.959
_refine_diff_density_min -0.977
_refine_diff_density_rms 0.095
_refine_ls_extinction_method none
_refine_ls_goodness_of_fit_ref 1.177
_refine_ls_hydrogen_treatment mixed
_refine_ls_matrix_type full
_refine_ls_number_parameters 2263
_refine_ls_number_reflns 28652
_refine_ls_number_restraints 1218
_refine_ls_restrained_S_all 1.191
_refine_ls_R_factor_all 0.2038
_refine_ls_R_factor_gt 0.0859
_refine_ls_shift/su_max 0.000
_refine_ls_shift/su_mean 0.000
_refine_ls_structure_factor_coef Fsqd
_refine_ls_weighting_details 'calc w=1/[\s^2^(Fo^2^)+(0.0559P)^2^+6.8730P] where P=(Fo^2^+2Fc^2^)/3'
_refine_ls_weighting_scheme calc
_refine_ls_wR_factor_gt 0.1769
_refine_ls_wR_factor_ref 0.2134
_reflns_number_gt 13018
_reflns_number_total 28652
_reflns_threshold_expression >2sigma(I)
_cod_data_source_file c3qi00067b.txt
_cod_data_source_block LNi3Gu
_cod_original_cell_volume 8291(2)
_cod_original_sg_symbol_H-M P-1
_cod_original_formula_sum 'C134.30 H184.70 Cl6.50 N12 Ni3 O30.40 S1.80'
_cod_database_code 4350748

loop_
_symmetry_equiv_pos_as_xyz
'x, y, z'
'-x, -y, -z'

loop_
_atom_site_label
_atom_site_type_symbol
_atom_site_fract_x
_atom_site_fract_y
_atom_site_fract_z
_atom_site_U_iso_or_equiv
_atom_site_adp_type
_atom_site_occupancy
_atom_site_symmetry_multiplicity
_atom_site_calc_flag
_atom_site_refinement_flags
_atom_site_disorder_assembly
_atom_site_disorder_group
Ni1 Ni 0.06368(4) 0.10941(5) 0.13199(4) 0.0304(3) Uani 1 1 d . . .
Ni2 Ni 0.42061(4) 0.35083(4) 0.41467(4) 0.0313(3) Uani 1 1 d . . .
Ni3 Ni 0.15019(4) 0.05287(4) 0.45293(4) 0.0280(2) Uani 1 1 d . . .
C1 C 0.3901(3) 0.1143(3) 0.3633(3) 0.0291(17) Uani 1 1 d . . .
C2 C 0.3411(3) 0.0620(3) 0.3632(3) 0.0265(17) Uani 1 1 d . . .
H1 H 0.3481 0.0529 0.4001 0.032 Uiso 1 1 calc R . .
C3 C 0.2819(3) 0.0225(3) 0.3104(3) 0.0301(18) Uani 1 1 d . . .
C4 C 0.2732(3) 0.0376(3) 0.2565(3) 0.0278(17) Uani 1 1 d . . .
H2 H 0.2326 0.0116 0.2201 0.033 Uiso 1 1 calc R . .
C5 C 0.3214(3) 0.0886(4) 0.2551(3) 0.0295(18) Uani 1 1 d . . .
C6 C 0.3814(3) 0.1261(3) 0.3088(3) 0.0306(18) Uani 1 1 d . . .
H3 H 0.4168 0.1602 0.3081 0.037 Uiso 1 1 calc R . .
C7 C 0.1383(3) 0.3179(3) 0.3532(3) 0.0317(18) Uani 1 1 d . . .
C8 C 0.1629(3) 0.3134(3) 0.4122(3) 0.0290(17) Uani 1 1 d . . .
H4 H 0.2053 0.3446 0.4436 0.035 Uiso 1 1 calc R . .
C9 C 0.1257(3) 0.2638(3) 0.4248(3) 0.0283(17) Uani 1 1 d . . .
C10 C 0.0620(3) 0.2191(3) 0.3792(3) 0.0297(17) Uani 1 1 d . . .
H5 H 0.0357 0.1860 0.3884 0.036 Uiso 1 1 calc R . .
C11 C 0.0365(3) 0.2224(3) 0.3205(3) 0.0282(17) Uani 1 1 d . . .
C12 C 0.0752(3) 0.2718(3) 0.3079(3) 0.0294(18) Uani 1 1 d . . .
H6 H 0.0584 0.2743 0.2679 0.035 Uiso 1 1 calc R . .
C13 C 0.3102(3) 0.1016(4) 0.1963(3) 0.0320(18) Uani 1 1 d . . .
C14 C 0.2322(3) 0.1050(3) 0.1570(3) 0.0305(18) Uani 1 1 d . . .
C15 C 0.2247(3) 0.1034(4) 0.0971(3) 0.038(2) Uani 1 1 d . . .
C16 C 0.2921(3) 0.1033(4) 0.0795(3) 0.044(2) Uani 1 1 d . . .
H7 H 0.2848 0.1014 0.0390 0.053 Uiso 1 1 calc R . .
C17 C 0.3686(4) 0.1059(4) 0.1187(3) 0.050(2) Uani 1 1 d . . .
C18 C 0.3744(4) 0.1036(4) 0.1770(3) 0.045(2) Uani 1 1 d . . .
H8 H 0.4260 0.1035 0.2046 0.054 Uiso 1 1 calc R . .
O1 O 0.1714(2) 0.1121(2) 0.17702(18) 0.0330(12) Uani 1 1 d . . .
C19 C 0.4438(4) 0.1057(6) 0.1001(3) 0.073(3) Uani 1 1 d . . .
C20 C 0.4806(5) 0.0386(6) 0.1033(4) 0.105(4) Uani 1 1 d . . .
H9 H 0.4419 0.0002 0.0741 0.157 Uiso 1 1 calc R . .
H10 H 0.4930 0.0354 0.1442 0.157 Uiso 1 1 calc R . .
H11 H 0.5297 0.0385 0.0936 0.157 Uiso 1 1 calc R . .
C21 C 0.5044(5) 0.1641(7) 0.1450(4) 0.123(5) Uani 1 1 d . . .
H12 H 0.5525 0.1644 0.1341 0.184 Uiso 1 1 calc R . .
H13 H 0.5183 0.1599 0.1857 0.184 Uiso 1 1 calc R . .
H14 H 0.4816 0.2059 0.1445 0.184 Uiso 1 1 calc R . .
C22 C 0.4241(4) 0.1100(7) 0.0368(4) 0.129(6) Uani 1 1 d . . .
H15 H 0.3863 0.0709 0.0078 0.194 Uiso 1 1 calc R . .
H16 H 0.4732 0.1108 0.0271 0.194 Uiso 1 1 calc R . .
H17 H 0.4001 0.1509 0.0344 0.194 Uiso 1 1 calc R . .
C23 C 0.1485(3) 0.0963(3) 0.0516(3) 0.0355(19) Uani 1 1 d . . .
H18 H 0.1483 0.0941 0.0125 0.043 Uiso 1 1 calc R . .
N1 N 0.0795(3) 0.0926(3) 0.0580(2) 0.0294(14) Uani 1 1 d . . .
C24 C 0.0068(3) 0.0811(3) 0.0080(3) 0.0282(17) Uani 1 1 d . . .
C25 C -0.0000(3) 0.0718(3) -0.0524(3) 0.0292(17) Uani 1 1 d . . .
H19 H 0.0462 0.0705 -0.0637 0.035 Uiso 1 1 calc R . .
C26 C -0.0749(4) 0.0646(4) -0.0949(3) 0.0348(19) Uani 1 1 d . . .
C27 C -0.1442(3) 0.0688(4) -0.0776(3) 0.0327(18) Uani 1 1 d . . .
C28 C -0.1365(3) 0.0757(3) -0.0187(3) 0.0328(18) Uani 1 1 d . . .
H20 H -0.1826 0.0763 -0.0072 0.039 Uiso 1 1 calc R . .
C29 C -0.0607(3) 0.0818(3) 0.0239(3) 0.0274(17) Uani 1 1 d . . .
O2 O -0.0911(2) 0.0548(3) -0.15546(18) 0.0399(13) Uani 1 1 d . . .
C30 C -0.0261(4) 0.0480(4) -0.1770(3) 0.043(2) Uani 1 1 d . . .
H21 H -0.0457 0.0417 -0.2205 0.065 Uiso 1 1 calc R . .
H22 H -0.0006 0.0092 -0.1695 0.065 Uiso 1 1 calc R . .
H23 H 0.0129 0.0885 -0.1558 0.065 Uiso 1 1 calc R . .
O3 O -0.2146(2) 0.0652(3) -0.12294(18) 0.0417(14) Uani 1 1 d . . .
C31 C -0.2851(3) 0.0699(4) -0.1069(3) 0.050(2) Uani 1 1 d . . .
H24 H -0.3314 0.0687 -0.1423 0.075 Uiso 1 1 calc R . .
H25 H -0.2786 0.1120 -0.0746 0.075 Uiso 1 1 calc R . .
H26 H -0.2937 0.0322 -0.0928 0.075 Uiso 1 1 calc R . .
N2 N -0.0447(3) 0.0918(3) 0.0863(2) 0.0318(15) Uani 1 1 d . . .
C32 C -0.1006(3) 0.0796(4) 0.1063(3) 0.0352(19) Uani 1 1 d . . .
H27 H -0.1496 0.0549 0.0773 0.042 Uiso 1 1 calc R . .
C33 C -0.0944(3) 0.1002(3) 0.1680(3) 0.0312(18) Uani 1 1 d . . .
C34 C -0.0230(3) 0.1391(3) 0.2149(3) 0.0315(18) Uani 1 1 d . . .
C35 C -0.0295(3) 0.1727(3) 0.2722(3) 0.0290(18) Uani 1 1 d . . .
C36 C -0.0995(3) 0.1600(4) 0.2822(3) 0.0332(18) Uani 1 1 d . . .
H28 H -0.1021 0.1819 0.3210 0.040 Uiso 1 1 calc R . .
C37 C -0.1674(3) 0.1164(4) 0.2383(3) 0.0328(18) Uani 1 1 d . . .
C38 C -0.1640(3) 0.0892(4) 0.1821(3) 0.036(2) Uani 1 1 d . . .
H29 H -0.2098 0.0617 0.1510 0.043 Uiso 1 1 calc R . .
O4 O 0.0458(2) 0.1416(2) 0.20522(18) 0.0288(11) Uani 1 1 d . . .
C39 C -0.2443(3) 0.1059(4) 0.2527(3) 0.039(2) Uani 1 1 d . . .
C40 C -0.3039(4) 0.0484(4) 0.2036(3) 0.058(2) Uani 1 1 d . . .
H30 H -0.3513 0.0431 0.2145 0.087 Uiso 1 1 calc R . .
H31 H -0.2792 0.0069 0.1996 0.087 Uiso 1 1 calc R . .
H32 H -0.3195 0.0579 0.1650 0.087 Uiso 1 1 calc R . .
C41 C -0.2825(4) 0.1708(4) 0.2593(4) 0.058(2) Uani 1 1 d . . .
H33 H -0.2445 0.2074 0.2919 0.087 Uiso 1 1 calc R . .
H34 H -0.3309 0.1651 0.2690 0.087 Uiso 1 1 calc R . .
H35 H -0.2967 0.1813 0.2212 0.087 Uiso 1 1 calc R . .
C42 C -0.2243(4) 0.0888(4) 0.3122(3) 0.054(2) Uani 1 1 d . . .
H36 H -0.1885 0.1260 0.3456 0.081 Uiso 1 1 calc R . .
H37 H -0.1978 0.0482 0.3089 0.081 Uiso 1 1 calc R . .
H38 H -0.2737 0.0812 0.3200 0.081 Uiso 1 1 calc R . .
C43 C 0.4536(3) 0.1571(4) 0.4207(3) 0.0301(18) Uani 1 1 d . . .
C44 C 0.4648(3) 0.2274(4) 0.4362(3) 0.0298(18) Uani 1 1 d . . .
C45 C 0.5355(3) 0.2624(4) 0.4855(3) 0.0323(18) Uani 1 1 d . . .
C46 C 0.5843(3) 0.2273(4) 0.5223(3) 0.0325(18) Uani 1 1 d . . .
H39 H 0.6296 0.2517 0.5559 0.039 Uiso 1 1 calc R . .
C47 C 0.5686(3) 0.1604(4) 0.5113(3) 0.0320(18) Uani 1 1 d . . .
C48 C 0.5034(3) 0.1262(3) 0.4585(3) 0.0270(17) Uani 1 1 d . . .
H40 H 0.4932 0.0789 0.4481 0.032 Uiso 1 1 calc R . .
O5 O 0.4111(2) 0.2600(2) 0.40813(18) 0.0319(12) Uani 1 1 d . . .
C49 C 0.6181(3) 0.1197(4) 0.5500(3) 0.037(2) Uani 1 1 d . . .
C50 C 0.6564(4) 0.0674(4) 0.5132(3) 0.051(2) Uani 1 1 d . . .
H41 H 0.6878 0.0425 0.5387 0.076 Uiso 1 1 calc R . .
H42 H 0.6914 0.0900 0.4991 0.076 Uiso 1 1 calc R . .
H43 H 0.6143 0.0364 0.4783 0.076 Uiso 1 1 calc R . .
C51 C 0.5638(4) 0.0857(4) 0.5738(3) 0.045(2) Uani 1 1 d . . .
H44 H 0.5952 0.0599 0.5985 0.068 Uiso 1 1 calc R . .
H45 H 0.5200 0.0557 0.5396 0.068 Uiso 1 1 calc R . .
H46 H 0.5418 0.1199 0.5986 0.068 Uiso 1 1 calc R . .
C52 C 0.6856(4) 0.1661(4) 0.6059(3) 0.051(2) Uani 1 1 d . . .
H47 H 0.7165 0.1393 0.6296 0.077 Uiso 1 1 calc R . .
H48 H 0.6623 0.1988 0.6308 0.077 Uiso 1 1 calc R . .
H49 H 0.7209 0.1896 0.5926 0.077 Uiso 1 1 calc R . .
C53 C 0.5641(3) 0.3284(3) 0.4929(3) 0.0333(19) Uani 1 1 d . . .
H50 H 0.6138 0.3475 0.5244 0.040 Uiso 1 1 calc R . .
N3 N 0.5290(3) 0.3658(3) 0.4607(2) 0.0299(14) Uani 1 1 d . . .
C54 C 0.5674(3) 0.4271(3) 0.4645(3) 0.0292(17) Uani 1 1 d . . .
C55 C 0.6505(3) 0.4475(3) 0.4902(3) 0.0308(18) Uani 1 1 d . . .
H51 H 0.6854 0.4202 0.5084 0.037 Uiso 1 1 calc R . .
C56 C 0.6803(3) 0.5068(4) 0.4884(3) 0.0347(18) Uani 1 1 d . . .
C57 C 0.6287(4) 0.5487(3) 0.4622(3) 0.0328(18) Uani 1 1 d . . .
C58 C 0.5473(3) 0.5278(4) 0.4359(3) 0.0341(18) Uani 1 1 d . . .
H52 H 0.5125 0.5551 0.4176 0.041 Uiso 1 1 calc R . .
C59 C 0.5169(3) 0.4665(3) 0.4363(3) 0.0296(17) Uani 1 1 d . . .
O6 O 0.7602(2) 0.5308(2) 0.5091(2) 0.0456(14) Uani 1 1 d . . .
C60 C 0.8150(4) 0.4894(4) 0.5342(4) 0.056(2) Uani 1 1 d . . .
H53 H 0.8700 0.5107 0.5466 0.084 Uiso 1 1 calc R . .
H54 H 0.8075 0.4456 0.5037 0.084 Uiso 1 1 calc R . .
H55 H 0.8050 0.4835 0.5694 0.084 Uiso 1 1 calc R . .
O7 O 0.6662(2) 0.6070(2) 0.4642(2) 0.0419(13) Uani 1 1 d . . .
C61 C 0.6173(4) 0.6510(4) 0.4393(4) 0.053(2) Uani 1 1 d . . .
H56 H 0.6510 0.6908 0.4434 0.080 Uiso 1 1 calc R . .
H57 H 0.5799 0.6644 0.4610 0.080 Uiso 1 1 calc R . .
H58 H 0.5872 0.6282 0.3964 0.080 Uiso 1 1 calc R . .
N4 N 0.4355(3) 0.4360(3) 0.4088(2) 0.0337(15) Uani 1 1 d . . .
C62 C 0.3802(3) 0.4650(4) 0.3781(3) 0.0345(19) Uani 1 1 d . . .
H59 H 0.3970 0.5056 0.3732 0.041 Uiso 1 1 calc R . .
C63 C 0.2973(3) 0.4405(4) 0.3516(3) 0.0330(18) Uani 1 1 d . . .
C64 C 0.2649(3) 0.3828(3) 0.3586(3) 0.0286(17) Uani 1 1 d . . .
C65 C 0.1792(3) 0.3699(3) 0.3392(3) 0.0303(17) Uani 1 1 d . . .
C66 C 0.1340(3) 0.4085(3) 0.3076(3) 0.0330(18) Uani 1 1 d . . .
H60 H 0.0775 0.3980 0.2933 0.040 Uiso 1 1 calc R . .
C67 C 0.1650(3) 0.4619(4) 0.2950(3) 0.039(2) Uani 1 1 d . . .
C68 C 0.2474(4) 0.4790(4) 0.3189(3) 0.040(2) Uani 1 1 d . . .
H61 H 0.2708 0.5167 0.3136 0.048 Uiso 1 1 calc R . .
O8 O 0.3093(2) 0.3409(2) 0.38078(19) 0.0315(12) Uani 1 1 d . . .
C69 C 0.1080(4) 0.5005(4) 0.2576(3) 0.048(2) Uani 1 1 d . . .
C70 C 0.1521(4) 0.5591(4) 0.2516(4) 0.059(3) Uani 1 1 d . . .
H62 H 0.1901 0.5428 0.2312 0.089 Uiso 1 1 calc R . .
H63 H 0.1812 0.5905 0.2920 0.089 Uiso 1 1 calc R . .
H64 H 0.1137 0.5819 0.2279 0.089 Uiso 1 1 calc R . .
C71 C 0.0474(4) 0.5268(4) 0.2886(4) 0.065(3) Uani 1 1 d . . .
H65 H 0.0177 0.4891 0.2918 0.098 Uiso 1 1 calc R . .
H66 H 0.0100 0.5500 0.2646 0.098 Uiso 1 1 calc R . .
H67 H 0.0760 0.5579 0.3292 0.098 Uiso 1 1 calc R . .
C72 C 0.0628(5) 0.4510(4) 0.1933(4) 0.071(3) Uani 1 1 d . . .
H68 H 0.1014 0.4339 0.1739 0.107 Uiso 1 1 calc R . .
H69 H 0.0258 0.4742 0.1690 0.107 Uiso 1 1 calc R . .
H70 H 0.0326 0.4135 0.1966 0.107 Uiso 1 1 calc R . .
C73 C 0.2273(3) -0.0331(4) 0.3081(3) 0.0248(17) Uani 1 1 d . . .
C74 C 0.1854(3) -0.0253(4) 0.3504(3) 0.0278(18) Uani 1 1 d . . .
C75 C 0.1399(3) -0.0839(3) 0.3459(3) 0.0249(17) Uani 1 1 d . . .
C76 C 0.1274(3) -0.1430(4) 0.2974(3) 0.0323(19) Uani 1 1 d . . .
H71 H 0.0928 -0.1799 0.2943 0.039 Uiso 1 1 calc R . .
C77 C 0.1626(3) -0.1505(4) 0.2540(3) 0.0330(19) Uani 1 1 d . A .
C78 C 0.2137(3) -0.0935(4) 0.2625(3) 0.0291(18) Uani 1 1 d . . .
H72 H 0.2410 -0.0968 0.2346 0.035 Uiso 1 1 calc R . .
O9 O 0.1900(2) 0.0337(2) 0.3897(2) 0.0297(12) Uani 1 1 d . . .
C79 C 0.1487(4) -0.2158(4) 0.2031(3) 0.0397(19) Uani 1 1 d U . .
C80 C 0.2051(8) -0.2170(7) 0.1678(6) 0.075(4) Uani 0.713(11) 1 d PU A 1
H73 H 0.2012 -0.1781 0.1533 0.112 Uiso 0.713(11) 1 calc PR A 1
H74 H 0.1903 -0.2581 0.1332 0.112 Uiso 0.713(11) 1 calc PR A 1
H75 H 0.2602 -0.2157 0.1942 0.112 Uiso 0.713(11) 1 calc PR A 1
C81 C 0.0642(7) -0.2244(7) 0.1576(6) 0.077(4) Uani 0.713(11) 1 d PU A 1
H76 H 0.0574 -0.1859 0.1423 0.115 Uiso 0.713(11) 1 calc PR A 1
H77 H 0.0252 -0.2272 0.1774 0.115 Uiso 0.713(11) 1 calc PR A 1
H78 H 0.0557 -0.2655 0.1237 0.115 Uiso 0.713(11) 1 calc PR A 1
C82 C 0.1573(8) -0.2746(6) 0.2267(5) 0.059(4) Uani 0.713(11) 1 d PU A 1
H79 H 0.1494 -0.3158 0.1931 0.089 Uiso 0.713(11) 1 calc PR A 1
H80 H 0.1171 -0.2770 0.2456 0.089 Uiso 0.713(11) 1 calc PR A 1
H81 H 0.2109 -0.2692 0.2567 0.089 Uiso 0.713(11) 1 calc PR A 1
C83 C 0.132(2) -0.2071(18) 0.1414(12) 0.069(9) Uani 0.287(11) 1 d PU A 2
H82 H 0.1246 -0.2510 0.1111 0.103 Uiso 0.287(11) 1 calc PR A 2
H83 H 0.1772 -0.1789 0.1423 0.103 Uiso 0.287(11) 1 calc PR A 2
H84 H 0.0834 -0.1857 0.1310 0.103 Uiso 0.287(11) 1 calc PR A 2
C84 C 0.0737(17) -0.2631(18) 0.1938(16) 0.075(10) Uani 0.287(11) 1 d PU A 2
H85 H 0.0782 -0.2707 0.2321 0.113 Uiso 0.287(11) 1 calc PR A 2
H86 H 0.0706 -0.3060 0.1632 0.113 Uiso 0.287(11) 1 calc PR A 2
H87 H 0.0254 -0.2424 0.1801 0.113 Uiso 0.287(11) 1 calc PR A 2
C85 C 0.2227(19) -0.2560(18) 0.2208(16) 0.086(11) Uani 0.287(11) 1 d PU A 2
H88 H 0.2286 -0.2633 0.2594 0.129 Uiso 0.287(11) 1 calc PR A 2
H89 H 0.2715 -0.2300 0.2246 0.129 Uiso 0.287(11) 1 calc PR A 2
H90 H 0.2134 -0.2992 0.1892 0.129 Uiso 0.287(11) 1 calc PR A 2
C86 C 0.1108(3) -0.0860(4) 0.3932(3) 0.0290(18) Uani 1 1 d . . .
H91 H 0.0804 -0.1263 0.3881 0.035 Uiso 1 1 calc R . .
N5 N 0.1232(3) -0.0364(3) 0.4431(3) 0.0321(16) Uani 1 1 d . . .
C87 C 0.1014(3) -0.0456(4) 0.4918(3) 0.0281(17) Uani 1 1 d . . .
C88 C 0.0810(3) -0.1077(4) 0.4965(3) 0.0303(17) Uani 1 1 d . . .
H92 H 0.0811 -0.1477 0.4663 0.036 Uiso 1 1 calc R . .
C89 C 0.0605(3) -0.1104(4) 0.5454(3) 0.0330(19) Uani 1 1 d . . .
C90 C 0.0599(3) -0.0493(4) 0.5901(3) 0.0291(18) Uani 1 1 d . . .
C91 C 0.0814(3) 0.0110(4) 0.5852(3) 0.0302(17) Uani 1 1 d . . .
H93 H 0.0812 0.0515 0.6149 0.036 Uiso 1 1 calc R . .
C92 C 0.1038(3) 0.0127(4) 0.5358(3) 0.0284(18) Uani 1 1 d . . .
O10 O 0.0403(2) -0.1674(3) 0.5553(2) 0.0392(13) Uani 1 1 d . . .
C93 C 0.0371(4) -0.2297(4) 0.5103(4) 0.045(2) Uani 1 1 d . . .
H94 H 0.0211 -0.2669 0.5225 0.067 Uiso 1 1 calc R . .
H95 H 0.0899 -0.2341 0.5066 0.067 Uiso 1 1 calc R . .
H96 H -0.0021 -0.2308 0.4713 0.067 Uiso 1 1 calc R . .
O11 O 0.0365(2) -0.0598(3) 0.6342(2) 0.0380(13) Uani 1 1 d . . .
C94 C 0.0444(4) -0.0032(4) 0.6854(4) 0.042(2) Uani 1 1 d . . .
H97 H 0.0256 -0.0172 0.7138 0.063 Uiso 1 1 calc R . .
H98 H 0.0124 0.0303 0.6721 0.063 Uiso 1 1 calc R . .
H99 H 0.1007 0.0162 0.7053 0.063 Uiso 1 1 calc R . .
N6 N 0.1273(3) 0.0716(3) 0.5247(3) 0.0283(15) Uani 1 1 d . . .
C95 C 0.1400(3) 0.1301(4) 0.5638(3) 0.0304(18) Uani 1 1 d . . .
H100 H 0.1383 0.1319 0.6023 0.037 Uiso 1 1 calc R . .
C96 C 0.1564(3) 0.1925(4) 0.5555(3) 0.0281(17) Uani 1 1 d . . .
C97 C 0.1546(3) 0.1942(4) 0.4971(3) 0.0310(18) Uani 1 1 d . . .
C98 C 0.1502(3) 0.2588(4) 0.4889(3) 0.0284(17) Uani 1 1 d . . .
C99 C 0.1632(3) 0.3152(4) 0.5373(3) 0.0334(19) Uani 1 1 d . . .
H101 H 0.1644 0.3574 0.5306 0.040 Uiso 1 1 calc R . .
C100 C 0.1749(4) 0.3145(4) 0.5969(3) 0.040(2) Uani 1 1 d . B .
C101 C 0.1663(3) 0.2517(4) 0.6029(3) 0.0359(19) Uani 1 1 d . . .
H102 H 0.1671 0.2487 0.6408 0.043 Uiso 1 1 calc R . .
O12 O 0.1585(2) 0.1412(3) 0.4544(2) 0.0310(12) Uani 1 1 d . . .
C102 C 0.1891(5) 0.3777(4) 0.6493(4) 0.053(2) Uani 1 1 d U . .
C103 C 0.1929(10) 0.3655(7) 0.7092(6) 0.062(4) Uani 0.639(14) 1 d PU B 1
H103 H 0.2355 0.3381 0.7203 0.092 Uiso 0.639(14) 1 calc PR B 1
H104 H 0.1416 0.3421 0.7038 0.092 Uiso 0.639(14) 1 calc PR B 1
H105 H 0.2041 0.4085 0.7413 0.092 Uiso 0.639(14) 1 calc PR B 1
C104 C 0.1264(11) 0.4244(9) 0.6367(7) 0.094(6) Uani 0.639(14) 1 d PU B 1
H106 H 0.1261 0.4369 0.6012 0.141 Uiso 0.639(14) 1 calc PR B 1
H107 H 0.1392 0.4647 0.6718 0.141 Uiso 0.639(14) 1 calc PR B 1
H108 H 0.0736 0.4016 0.6288 0.141 Uiso 0.639(14) 1 calc PR B 1
C105 C 0.2746(10) 0.4138(9) 0.6644(7) 0.091(6) Uani 0.639(14) 1 d PU B 1
H109 H 0.3146 0.3843 0.6754 0.136 Uiso 0.639(14) 1 calc PR B 1
H110 H 0.2852 0.4552 0.6983 0.136 Uiso 0.639(14) 1 calc PR B 1
H111 H 0.2775 0.4245 0.6289 0.136 Uiso 0.639(14) 1 calc PR B 1
C106 C 0.1110(16) 0.3896(17) 0.6650(16) 0.097(10) Uani 0.361(14) 1 d PU B 2
H112 H 0.0687 0.3951 0.6302 0.145 Uiso 0.361(14) 1 calc PR B 2
H113 H 0.1217 0.4300 0.6999 0.145 Uiso 0.361(14) 1 calc PR B 2
H114 H 0.0939 0.3510 0.6748 0.145 Uiso 0.361(14) 1 calc PR B 2
C107 C 0.2139(16) 0.4406(12) 0.6389(11) 0.063(7) Uani 0.361(14) 1 d PU B 2
H115 H 0.1831 0.4394 0.5975 0.095 Uiso 0.361(14) 1 calc PR B 2
H116 H 0.2711 0.4439 0.6446 0.095 Uiso 0.361(14) 1 calc PR B 2
H117 H 0.2038 0.4795 0.6677 0.095 Uiso 0.361(14) 1 calc PR B 2
C108 C 0.255(2) 0.3729(16) 0.7031(13) 0.101(11) Uani 0.361(14) 1 d PU B 2
H118 H 0.2651 0.4148 0.7364 0.152 Uiso 0.361(14) 1 calc PR B 2
H119 H 0.3031 0.3648 0.6930 0.152 Uiso 0.361(14) 1 calc PR B 2
H120 H 0.2388 0.3358 0.7153 0.152 Uiso 0.361(14) 1 calc PR B 2
C109 C 0.2149(3) 0.1715(4) 0.3364(3) 0.0315(18) Uani 1 1 d . . .
N7 N 0.2578(3) 0.1899(3) 0.3959(2) 0.0358(15) Uani 1 1 d . . .
H121 H 0.2963 0.2238 0.4121 0.043 Uiso 1 1 calc R . .
H122 H 0.2474 0.1679 0.4187 0.043 Uiso 1 1 calc R . .
N8 N 0.1575(3) 0.1208(3) 0.3138(2) 0.0324(15) Uani 1 1 d . . .
H123 H 0.1285 0.1080 0.2750 0.039 Uiso 1 1 calc R . .
H124 H 0.1482 0.0995 0.3374 0.039 Uiso 1 1 calc R . .
N9 N 0.2303(3) 0.2042(3) 0.3025(2) 0.0353(15) Uani 1 1 d . . .
H125 H 0.2020 0.1923 0.2636 0.042 Uiso 1 1 calc R . .
H126 H 0.2689 0.2380 0.3185 0.042 Uiso 1 1 calc R . .
C110 C 0.2142(6) 0.2012(6) 0.8395(4) 0.084(3) Uani 1 1 d . . .
N10 N 0.1554(4) 0.1530(4) 0.8153(3) 0.085(3) Uani 1 1 d . . .
H127 H 0.1194 0.1490 0.7798 0.103 Uiso 1 1 calc R . .
H128 H 0.1515 0.1244 0.8345 0.103 Uiso 1 1 calc R . .
N11 N 0.2216(5) 0.2451(5) 0.8117(4) 0.128(4) Uani 1 1 d . . .
H129 H 0.1861 0.2418 0.7761 0.153 Uiso 1 1 calc R . .
H130 H 0.2619 0.2775 0.8288 0.153 Uiso 1 1 calc R . .
N12 N 0.2690(5) 0.2075(5) 0.8936(4) 0.135(4) Uani 1 1 d . . .
H131 H 0.2650 0.1788 0.9127 0.162 Uiso 1 1 calc R . .
H132 H 0.3090 0.2402 0.9100 0.162 Uiso 1 1 calc R . .
Cl1 Cl 0.07189(11) 0.18429(12) 0.69114(9) 0.0582(6) Uani 1 1 d . . .
Cl2 Cl 0.19816(11) 0.08163(12) -0.08252(9) 0.0634(7) Uani 1 1 d . . .
Cl3 Cl -0.13520(13) 0.32488(15) 0.38802(13) 0.0986(10) Uani 0.787(7) 1 d PD C 1
Cl4 Cl 0.00063(17) 0.40787(16) 0.48495(16) 0.0720(12) Uani 0.787(7) 1 d PD C 1
Cl5 Cl -0.04564(19) 0.4314(2) 0.37038(18) 0.0873(16) Uani 0.787(7) 1 d PD C 1
C111 C -0.0422(5) 0.3707(5) 0.4073(5) 0.057(3) Uani 0.787(7) 1 d PD C 1
H133 H -0.0063 0.3384 0.3945 0.068 Uiso 0.787(7) 1 calc PR C 1
Cl6 Cl -0.13520(13) 0.32488(15) 0.38802(13) 0.0986(10) Uani 0.213(7) 1 d PDU C 2
Cl7 Cl -0.0939(13) 0.3790(12) 0.3173(11) 0.162(8) Uani 0.213(7) 1 d PDU C 2
Cl8 Cl -0.0177(13) 0.4261(13) 0.4426(12) 0.193(10) Uani 0.213(7) 1 d PDU C 2
C112 C -0.0506(15) 0.3552(17) 0.3801(13) 0.134(8) Uani 0.213(7) 1 d PDU C 2
H134 H -0.0107 0.3231 0.3767 0.161 Uiso 0.213(7) 1 calc PR C 2
Cl9 Cl 0.5060(9) 0.0150(10) 0.7681(9) 0.129(5) Uani 0.20 1 d PDU D 2
Cl10 Cl 0.5787(14) 0.1058(12) 0.7354(11) 0.162(8) Uani 0.20 1 d PDU D 2
Cl11 Cl 0.4494(13) 0.0101(13) 0.6485(9) 0.182(8) Uani 0.20 1 d PDU D 2
C113 C 0.5347(19) 0.0249(18) 0.7108(12) 0.143(11) Uani 0.20 1 d PDU D 2
H135 H 0.5732 -0.0070 0.7021 0.172 Uiso 0.20 1 calc PR D 2
Cl12 Cl -0.2975(15) 0.3182(15) 0.1824(15) 0.173(9) Uani 0.15 1 d PDU E 2
Cl13 Cl -0.1690(18) 0.4055(14) 0.1924(16) 0.196(11) Uani 0.15 1 d PDU E 2
Cl14 Cl -0.1421(16) 0.2806(15) 0.2110(13) 0.141(8) Uani 0.15 1 d PDU E 2
C114 C -0.2081(18) 0.3230(18) 0.171(2) 0.131(11) Uani 0.15 1 d PDU E 2
H136 H -0.2176 0.3021 0.1269 0.157 Uiso 0.15 1 calc PR E 2
Cl15 Cl -0.3685(17) 0.3202(15) 0.1727(13) 0.179(9) Uani 0.15 1 d PDU F 3
Cl16 Cl -0.368(2) 0.3448(19) 0.0698(14) 0.250(13) Uani 0.15 1 d PDU F 3
Cl17 Cl -0.279(2) 0.4339(17) 0.1809(16) 0.251(13) Uani 0.15 1 d PDU F 3
C115 C -0.369(3) 0.383(2) 0.1414(18) 0.252(16) Uani 0.15 1 d PDU F 3
H137 H -0.4162 0.4087 0.1413 0.302 Uiso 0.15 1 calc PR F 3
S1 S 0.62779(19) 0.34292(19) 0.68034(17) 0.0905(12) Uani 0.80 1 d PDU G 1
O13 O 0.5961(8) 0.3997(8) 0.6574(5) 0.081(3) Uani 0.80 1 d PDU G 1
C116 C 0.5489(7) 0.2924(6) 0.6707(7) 0.096(4) Uani 0.80 1 d PDU G 1
H138 H 0.5218 0.2691 0.6275 0.145 Uiso 0.80 1 calc PR G 1
H139 H 0.5120 0.3186 0.6871 0.145 Uiso 0.80 1 calc PR G 1
H140 H 0.5662 0.2595 0.6920 0.145 Uiso 0.80 1 calc PR G 1
C117 C 0.6440(10) 0.3688(9) 0.7583(6) 0.135(5) Uani 0.80 1 d PDU G 1
H141 H 0.6919 0.4020 0.7799 0.202 Uiso 0.80 1 calc PR G 1
H142 H 0.6516 0.3300 0.7731 0.202 Uiso 0.80 1 calc PR G 1
H143 H 0.5977 0.3888 0.7655 0.202 Uiso 0.80 1 calc PR G 1
S2 S 0.5656(12) 0.3864(14) 0.7058(13) 0.179(8) Uani 0.20 1 d PDU H 2
O14 O 0.584(3) 0.393(3) 0.6529(18) 0.098(9) Uani 0.20 1 d PDU H 2
C118 C 0.523(3) 0.439(3) 0.743(2) 0.191(13) Uani 0.20 1 d PDU H 2
H144 H 0.4686 0.4394 0.7163 0.286 Uiso 0.20 1 calc PR H 2
H145 H 0.5534 0.4832 0.7575 0.286 Uiso 0.20 1 calc PR H 2
H146 H 0.5204 0.4251 0.7771 0.286 Uiso 0.20 1 calc PR H 2
C119 C 0.660(2) 0.430(4) 0.764(2) 0.162(13) Uani 0.20 1 d PDU H 2
H147 H 0.7037 0.4055 0.7572 0.242 Uiso 0.20 1 calc PR H 2
H148 H 0.6579 0.4332 0.8037 0.242 Uiso 0.20 1 calc PR H 2
H149 H 0.6684 0.4753 0.7613 0.242 Uiso 0.20 1 calc PR H 2
S3 S 0.712(3) 0.169(2) 1.0748(18) 0.220(13) Uani 0.15 1 d PDU I 2
O15 O 0.663(4) 0.102(3) 1.048(4) 0.178(17) Uani 0.15 1 d PDU I 2
C120 C 0.753(5) 0.189(5) 1.031(4) 0.19(2) Uani 0.15 1 d PDU I 2
H150 H 0.8060 0.1734 1.0388 0.281 Uiso 0.15 1 calc PR I 2
H151 H 0.7589 0.2373 1.0401 0.281 Uiso 0.15 1 calc PR I 2
H152 H 0.7195 0.1669 0.9891 0.281 Uiso 0.15 1 calc PR I 2
C121 C 0.636(4) 0.222(3) 1.054(4) 0.151(18) Uani 0.15 1 d PDU I 2
H153 H 0.5878 0.2067 1.0604 0.226 Uiso 0.15 1 calc PR I 2
H154 H 0.6237 0.2189 1.0120 0.226 Uiso 0.15 1 calc PR I 2
H155 H 0.6557 0.2682 1.0801 0.226 Uiso 0.15 1 calc PR I 2
S4 S 0.4451(8) 0.3363(8) 0.8776(7) 0.186(6) Uani 0.35 1 d PDU J 1
O16 O 0.3645(15) 0.3168(18) 0.8766(15) 0.193(10) Uani 0.35 1 d PDU J 1
C122 C 0.450(2) 0.353(2) 0.8187(14) 0.150(11) Uani 0.35 1 d PDU J 1
H156 H 0.4189 0.3165 0.7822 0.225 Uiso 0.35 1 calc PR J 1
H157 H 0.5062 0.3570 0.8211 0.225 Uiso 0.35 1 calc PR J 1
H158 H 0.4288 0.3949 0.8171 0.225 Uiso 0.35 1 calc PR J 1
C123 C 0.449(3) 0.4271(13) 0.911(2) 0.223(13) Uani 0.35 1 d PDU J 1
H159 H 0.4623 0.4381 0.9551 0.334 Uiso 0.35 1 calc PR J 1
H160 H 0.3962 0.4406 0.8938 0.334 Uiso 0.35 1 calc PR J 1
H161 H 0.4891 0.4510 0.9028 0.334 Uiso 0.35 1 calc PR J 1
S5 S 0.3918(11) 0.4037(11) 0.8523(10) 0.209(8) Uani 0.30 1 d PDU K 2
O17 O 0.3337(19) 0.366(2) 0.8679(16) 0.189(11) Uani 0.30 1 d PDU K 2
C124 C 0.431(3) 0.359(3) 0.805(2) 0.221(18) Uani 0.30 1 d PDU K 2
H162 H 0.3988 0.3585 0.7637 0.331 Uiso 0.30 1 calc PR K 2
H163 H 0.4306 0.3136 0.8069 0.331 Uiso 0.30 1 calc PR K 2
H164 H 0.4856 0.3793 0.8151 0.331 Uiso 0.30 1 calc PR K 2
C125 C 0.484(2) 0.391(4) 0.908(2) 0.232(14) Uani 0.30 1 d PDU K 2
H165 H 0.4837 0.4136 0.9494 0.348 Uiso 0.30 1 calc PR K 2
H166 H 0.5307 0.4107 0.9035 0.348 Uiso 0.30 1 calc PR K 2
H167 H 0.4856 0.3434 0.9023 0.348 Uiso 0.30 1 calc PR K 2
C126 C 0.4238(5) 0.2852(5) 0.2650(4) 0.083(3) Uani 1 1 d D . .
H168 H 0.3931 0.2432 0.2595 0.125 Uiso 1 1 calc R . .
H169 H 0.4168 0.2903 0.2254 0.125 Uiso 1 1 calc R . .
H170 H 0.4047 0.3228 0.2888 0.125 Uiso 1 1 calc R . .
C127 C 0.5107(5) 0.2842(5) 0.2977(4) 0.076(3) Uani 1 1 d D . .
O18 O 0.5404(4) 0.2377(4) 0.3143(3) 0.098(2) Uani 1 1 d D . .
O19 O 0.5555(3) 0.3409(3) 0.3064(3) 0.0712(18) Uani 1 1 d D . .
C128 C 0.6406(5) 0.3437(5) 0.3365(5) 0.082(3) Uani 1 1 d D . .
H171 H 0.6621 0.3063 0.3137 0.098 Uiso 1 1 calc R . .
H172 H 0.6522 0.3414 0.3780 0.098 Uiso 1 1 calc R . .
C129 C 0.6759(5) 0.4093(5) 0.3379(5) 0.093(4) Uani 1 1 d D . .
H173 H 0.7341 0.4148 0.3577 0.140 Uiso 1 1 calc R . .
H174 H 0.6537 0.4456 0.3606 0.140 Uiso 1 1 calc R . .
H175 H 0.6631 0.4107 0.2965 0.140 Uiso 1 1 calc R . .
C130 C 0.7072(6) 0.1986(5) 0.4304(4) 0.077(3) Uani 1 1 d . . .
H176 H 0.7224 0.1593 0.4430 0.115 Uiso 1 1 calc R . .
H177 H 0.7234 0.1977 0.3958 0.115 Uiso 1 1 calc R . .
H178 H 0.6491 0.1982 0.4188 0.115 Uiso 1 1 calc R . .
C131 C 0.7466(5) 0.2588(6) 0.4800(5) 0.071(3) Uani 1 1 d . . .
O20 O 0.7403(3) 0.3171(4) 0.4797(3) 0.090(2) Uani 1 1 d . . .
O21 O 0.7927(3) 0.2477(3) 0.5308(3) 0.0670(17) Uani 1 1 d . . .
C132 C 0.8343(6) 0.3057(6) 0.5820(5) 0.089(3) Uani 1 1 d . . .
H179 H 0.7954 0.3305 0.5977 0.107 Uiso 1 1 calc R . .
H180 H 0.8638 0.3359 0.5694 0.107 Uiso 1 1 calc R . .
C133 C 0.8909(6) 0.2834(5) 0.6296(4) 0.078(3) Uani 1 1 d . . .
H181 H 0.9191 0.3224 0.6647 0.117 Uiso 1 1 calc R . .
H182 H 0.9298 0.2595 0.6140 0.117 Uiso 1 1 calc R . .
H183 H 0.8614 0.2534 0.6418 0.117 Uiso 1 1 calc R . .
C134 C 0.2021(8) 0.2886(7) 0.1841(5) 0.096(4) Uani 0.75 1 d PDU L 7
H184 H 0.1440 0.2760 0.1688 0.144 Uiso 0.75 1 calc PR L 7
H185 H 0.2160 0.3330 0.2146 0.144 Uiso 0.75 1 calc PR L 7
H186 H 0.2285 0.2558 0.2024 0.144 Uiso 0.75 1 calc PR L 7
C135 C 0.2285(9) 0.2902(9) 0.1346(6) 0.126(5) Uani 0.75 1 d PDU L 7
O22 O 0.2962(7) 0.3012(9) 0.1328(6) 0.187(5) Uani 0.75 1 d PDU L 7
O23 O 0.1650(6) 0.2662(5) 0.0801(4) 0.120(3) Uani 0.75 1 d PDU L 7
C136 C 0.1865(9) 0.2611(9) 0.0264(6) 0.132(6) Uani 0.75 1 d PDU L 7
H187 H 0.2157 0.3041 0.0312 0.158 Uiso 0.75 1 calc PR L 7
H188 H 0.2215 0.2257 0.0210 0.158 Uiso 0.75 1 calc PR L 7
C137 C 0.1135(8) 0.2449(7) -0.0254(5) 0.105(5) Uani 0.75 1 d PDU L 7
H189 H 0.1262 0.2417 -0.0618 0.157 Uiso 0.75 1 calc PR L 7
H190 H 0.0791 0.2801 -0.0194 0.157 Uiso 0.75 1 calc PR L 7
H191 H 0.0855 0.2020 -0.0300 0.157 Uiso 0.75 1 calc PR L 7
C138 C 0.5696(10) 0.2058(10) 0.8218(8) 0.151(5) Uani 0.80 1 d PU M 1
H192 H 0.5556 0.1852 0.8488 0.227 Uiso 0.80 1 calc PR M 1
H193 H 0.5363 0.2414 0.8159 0.227 Uiso 0.80 1 calc PR M 1
H194 H 0.6261 0.2249 0.8398 0.227 Uiso 0.80 1 calc PR M 1
C139 C 0.5554(8) 0.1541(11) 0.7622(9) 0.103(4) Uani 0.80 1 d PU M 1
O24 O 0.5720(7) 0.1627(7) 0.7233(5) 0.141(4) Uani 0.80 1 d PU M 1
O25 O 0.5263(7) 0.0940(7) 0.7594(5) 0.122(3) Uani 0.80 1 d PU M 1
C140 C 0.5156(7) 0.0377(9) 0.7020(7) 0.101(4) Uani 0.80 1 d PU M 1
H195 H 0.5684 0.0238 0.7024 0.122 Uiso 0.80 1 calc PR M 1
H196 H 0.4932 0.0539 0.6668 0.122 Uiso 0.80 1 calc PR M 1
C141 C 0.4588(8) -0.0239(7) 0.6950(7) 0.097(3) Uani 0.80 1 d PU M 1
H197 H 0.4530 -0.0593 0.6574 0.145 Uiso 0.80 1 calc PR M 1
H198 H 0.4062 -0.0105 0.6940 0.145 Uiso 0.80 1 calc PR M 1
H199 H 0.4813 -0.0407 0.7294 0.145 Uiso 0.80 1 calc PR M 1
C142 C 0.4466(8) 0.1212(8) 0.8842(6) 0.118(5) Uani 0.75 1 d PDU N 1
H200 H 0.4641 0.0770 0.8734 0.177 Uiso 0.75 1 calc PR N 1
H201 H 0.4375 0.1396 0.8506 0.177 Uiso 0.75 1 calc PR N 1
H202 H 0.3968 0.1171 0.8925 0.177 Uiso 0.75 1 calc PR N 1
C143 C 0.5089(9) 0.1662(8) 0.9387(6) 0.112(5) Uani 0.75 1 d PDU N 1
O26 O 0.4999(11) 0.2226(7) 0.9615(6) 0.205(6) Uani 0.75 1 d PDU N 1
O27 O 0.5665(5) 0.1346(6) 0.9659(4) 0.115(3) Uani 0.75 1 d PDU N 1
C144 C 0.6287(7) 0.1703(8) 1.0247(6) 0.103(4) Uani 0.75 1 d PDU N 1
H203 H 0.6667 0.2011 1.0195 0.124 Uiso 0.75 1 calc PR N 1
H204 H 0.6041 0.1968 1.0532 0.124 Uiso 0.75 1 calc PR N 1
C145 C 0.6704(8) 0.1192(9) 1.0480(8) 0.095(5) Uani 0.75 1 d PDU N 1
H205 H 0.7124 0.1410 1.0872 0.142 Uiso 0.75 1 calc PR N 1
H206 H 0.6944 0.0934 1.0194 0.142 Uiso 0.75 1 calc PR N 1
H207 H 0.6321 0.0891 1.0530 0.142 Uiso 0.75 1 calc PR N 1
C146 C 0.288(2) 0.0986(16) 0.7018(15) 0.082(8) Uani 0.50 1 d PDU O 1
H208 H 0.2543 0.0671 0.6629 0.124 Uiso 0.50 1 calc PR O 1
H209 H 0.2550 0.1183 0.7254 0.124 Uiso 0.50 1 calc PR O 1
H210 H 0.3271 0.0748 0.7241 0.124 Uiso 0.50 1 calc PR O 1
C147 C 0.331(2) 0.1525(14) 0.6911(11) 0.072(5) Uani 0.50 1 d PDU O 1
O28 O 0.3715(8) 0.2051(8) 0.7287(7) 0.106(5) Uani 0.50 1 d PDU O 1
O29 O 0.3308(16) 0.1322(9) 0.6333(9) 0.061(5) Uani 0.50 1 d PDU O 1
C148 C 0.372(3) 0.1783(12) 0.6153(12) 0.063(8) Uani 0.50 1 d PDU O 1
H211 H 0.4299 0.1867 0.6401 0.076 Uiso 0.50 1 calc PR O 1
H212 H 0.3504 0.2215 0.6221 0.076 Uiso 0.50 1 calc PR O 1
C149 C 0.3623(17) 0.1497(15) 0.5514(9) 0.057(6) Uani 0.50 1 d PDU O 1
H213 H 0.3887 0.1816 0.5390 0.085 Uiso 0.50 1 calc PR O 1
H214 H 0.3052 0.1404 0.5271 0.085 Uiso 0.50 1 calc PR O 1
H215 H 0.3864 0.1080 0.5453 0.085 Uiso 0.50 1 calc PR O 1
C150 C 0.356(3) 0.1411(19) 0.5565(13) 0.095(10) Uani 0.50 1 d PDU P 2
H216 H 0.3471 0.0927 0.5489 0.142 Uiso 0.50 1 calc PR P 2
H217 H 0.4069 0.1533 0.5531 0.142 Uiso 0.50 1 calc PR P 2
H218 H 0.3123 0.1538 0.5268 0.142 Uiso 0.50 1 calc PR P 2
C151 C 0.356(3) 0.1767(13) 0.6184(15) 0.084(7) Uani 0.50 1 d PDU P 2
O30 O 0.3757(9) 0.2369(9) 0.6469(7) 0.116(5) Uani 0.50 1 d PDU P 2
O31 O 0.325(2) 0.1345(12) 0.6399(11) 0.089(7) Uani 0.50 1 d PDU P 2
C152 C 0.321(3) 0.1611(16) 0.7009(13) 0.096(11) Uani 0.50 1 d PDU P 2
H219 H 0.2871 0.1975 0.7026 0.115 Uiso 0.50 1 calc PR P 2
H220 H 0.3757 0.1796 0.7305 0.115 Uiso 0.50 1 calc PR P 2
C153 C 0.288(3) 0.106(2) 0.7154(17) 0.099(11) Uani 0.50 1 d PDU P 2
H221 H 0.2890 0.1222 0.7572 0.148 Uiso 0.50 1 calc PR P 2
H222 H 0.3204 0.0692 0.7110 0.148 Uiso 0.50 1 calc PR P 2
H223 H 0.2329 0.0906 0.6878 0.148 Uiso 0.50 1 calc PR P 2
C154 C -0.0377(10) 0.2605(8) 0.0760(10) 0.130(5) Uani 0.65 1 d PDU Q 1
H224 H 0.0046 0.2897 0.1119 0.196 Uiso 0.65 1 calc PR Q 1
H225 H -0.0500 0.2809 0.0436 0.196 Uiso 0.65 1 calc PR Q 1
H226 H -0.0197 0.2169 0.0626 0.196 Uiso 0.65 1 calc PR Q 1
C155 C -0.1100(11) 0.2512(10) 0.0909(9) 0.141(6) Uani 0.65 1 d PDU Q 1
O32 O -0.1773(8) 0.2171(8) 0.0623(7) 0.169(6) Uani 0.65 1 d PDU Q 1
O33 O -0.0877(8) 0.2798(8) 0.1518(7) 0.155(5) Uani 0.65 1 d PDU Q 1
C156 C -0.1537(13) 0.2710(12) 0.1737(11) 0.149(7) Uani 0.65 1 d PDU Q 1
H227 H -0.2059 0.2725 0.1437 0.178 Uiso 0.65 1 calc PR Q 1
H228 H -0.1551 0.2279 0.1823 0.178 Uiso 0.65 1 calc PR Q 1
C157 C -0.135(2) 0.3274(18) 0.2289(13) 0.248(14) Uani 0.65 1 d PDU Q 1
H229 H -0.1761 0.3252 0.2472 0.372 Uiso 0.65 1 calc PR Q 1
H230 H -0.1343 0.3694 0.2193 0.372 Uiso 0.65 1 calc PR Q 1
H231 H -0.0827 0.3255 0.2575 0.372 Uiso 0.65 1 calc PR Q 1
C158 C 0.129(3) 0.312(2) 0.894(3) 0.114(15) Uani 0.15 1 d PDU R 1
H232 H 0.1773 0.3008 0.8849 0.171 Uiso 0.15 1 calc PR R 1
H233 H 0.0838 0.2779 0.8665 0.171 Uiso 0.15 1 calc PR R 1
H234 H 0.1372 0.3141 0.9360 0.171 Uiso 0.15 1 calc PR R 1
C159 C 0.111(2) 0.3773(18) 0.8867(15) 0.131(13) Uani 0.15 1 d PDU R 1
O34 O 0.060(2) 0.413(2) 0.897(2) 0.117(12) Uani 0.15 1 d PDU R 1
O35 O 0.161(2) 0.4038(18) 0.8644(18) 0.127(12) Uani 0.15 1 d PDU R 1
C160 C 0.139(2) 0.4685(19) 0.8589(19) 0.099(12) Uani 0.15 1 d PDU R 1
H235 H 0.0822 0.4616 0.8319 0.119 Uiso 0.15 1 calc PR R 1
H236 H 0.1420 0.4979 0.8992 0.119 Uiso 0.15 1 calc PR R 1
C161 C 0.186(3) 0.503(3) 0.836(3) 0.095(17) Uani 0.15 1 d PDU R 1
H237 H 0.1643 0.5445 0.8325 0.143 Uiso 0.15 1 calc PR R 1
H238 H 0.1836 0.4744 0.7961 0.143 Uiso 0.15 1 calc PR R 1
H239 H 0.2413 0.5132 0.8638 0.143 Uiso 0.15 1 calc PR R 1
C162 C 0.101(2) 0.514(3) 1.076(3) 0.171(14) Uani 0.20 1 d PDU S 1
H240 H 0.0914 0.5577 1.0694 0.257 Uiso 0.20 1 calc PR S 1
H241 H 0.0877 0.5134 1.1117 0.257 Uiso 0.20 1 calc PR S 1
H242 H 0.0663 0.4784 1.0405 0.257 Uiso 0.20 1 calc PR S 1
C163 C 0.185(2) 0.505(2) 1.0863(14) 0.160(12) Uani 0.20 1 d PDU S 1
O36 O 0.223(2) 0.458(2) 1.094(2) 0.158(11) Uani 0.20 1 d PDU S 1
O37 O 0.220(3) 0.5626(19) 1.0859(15) 0.195(12) Uani 0.20 1 d PDU S 1
C164 C 0.305(3) 0.571(3) 1.095(2) 0.205(16) Uani 0.20 1 d PDU S 1
H243 H 0.3172 0.5372 1.0626 0.246 Uiso 0.20 1 calc PR S 1
H244 H 0.3377 0.5680 1.1347 0.246 Uiso 0.20 1 calc PR S 1
C165 C 0.319(4) 0.638(3) 1.091(3) 0.19(2) Uani 0.20 1 d PDU S 1
H245 H 0.3759 0.6497 1.0994 0.279 Uiso 0.20 1 calc PR S 1
H246 H 0.3024 0.6707 1.1215 0.279 Uiso 0.20 1 calc PR S 1
H247 H 0.2877 0.6397 1.0509 0.279 Uiso 0.20 1 calc PR S 1
O38 O 0.5310(18) 0.5214(14) 0.7373(10) 0.162(10) Uani 0.40 1 d PU T 1
O39 O 0.4829(16) 0.5221(15) 0.7715(15) 0.186(11) Uani 0.40 1 d PU U 3
O40 O 0.0804(7) 0.3635(8) 0.8216(7) 0.115(5) Uani 0.50 1 d PU V 2
O41 O 0.178(2) 0.554(2) 0.850(2) 0.189(17) Uani 0.25 1 d PU W 4
O42 O 0.401(2) 0.381(2) 1.0459(18) 0.256(16) Uani 0.40 1 d PU X 1
O43 O 0.424(3) 0.317(2) 1.086(2) 0.33(2) Uani 0.40 1 d PU Y 2
O44 O 0.040(3) 0.555(2) 1.0705(17) 0.208(16) Uani 0.30 1 d PU Z 2
O45 O 0.028(4) 0.589(3) 1.005(3) 0.21(2) Uani 0.20 1 d PU A 3
O46 O 0.330(7) 0.503(6) 1.055(5) 0.30(5) Uani 0.15 1 d PU B 5
O47 O 0.547(2) 0.537(2) 0.8024(16) 0.115(13) Uani 0.20 1 d PU C 4
O48 O 0.405(2) 0.303(2) 0.956(2) 0.179(16) Uani 0.25 1 d PU D 3
O49 O -0.102(2) 0.2552(19) 0.0130(18) 0.155(14) Uani 0.25 1 d PU E 2
O50 O 0.295(2) 0.694(2) 1.0273(19) 0.205(15) Uani 0.30 1 d PU F 2

loop_
_atom_site_aniso_label
_atom_site_aniso_U_11
_atom_site_aniso_U_22
_atom_site_aniso_U_33
_atom_site_aniso_U_23
_atom_site_aniso_U_13
_atom_site_aniso_U_12
Ni1 0.0182(4) 0.0488(7) 0.0223(5) 0.0137(5) 0.0029(3) -0.0016(4)
Ni2 0.0210(4) 0.0377(6) 0.0335(5) 0.0147(5) 0.0044(4) -0.0029(4)
Ni3 0.0233(4) 0.0368(6) 0.0230(5) 0.0099(5) 0.0068(4) -0.0018(4)
C1 0.026(3) 0.035(5) 0.027(4) 0.013(4) 0.009(3) 0.005(3)
C2 0.026(3) 0.038(5) 0.018(3) 0.011(4) 0.009(3) 0.004(3)
C3 0.021(3) 0.042(5) 0.032(4) 0.018(4) 0.010(3) 0.005(3)
C4 0.022(3) 0.037(5) 0.024(4) 0.009(4) 0.008(3) 0.004(3)
C5 0.021(3) 0.050(5) 0.022(4) 0.016(4) 0.008(3) 0.005(3)
C6 0.023(3) 0.041(5) 0.030(4) 0.015(4) 0.008(3) 0.005(3)
C7 0.022(3) 0.036(5) 0.039(4) 0.015(4) 0.010(3) 0.008(3)
C8 0.021(3) 0.034(5) 0.029(4) 0.009(4) 0.006(3) 0.000(3)
C9 0.023(3) 0.035(5) 0.025(4) 0.009(4) 0.004(3) 0.005(3)
C10 0.020(3) 0.039(5) 0.030(4) 0.011(4) 0.008(3) -0.001(3)
C11 0.018(3) 0.037(5) 0.028(4) 0.011(4) 0.007(3) 0.005(3)
C12 0.016(3) 0.042(5) 0.029(4) 0.017(4) 0.002(3) 0.001(3)
C13 0.028(3) 0.047(5) 0.017(4) 0.008(4) 0.005(3) -0.001(3)
C14 0.029(3) 0.041(5) 0.025(4) 0.011(4) 0.013(3) 0.003(3)
C15 0.023(3) 0.068(6) 0.031(4) 0.023(4) 0.011(3) 0.003(3)
C16 0.030(3) 0.078(6) 0.028(4) 0.023(5) 0.008(3) 0.002(4)
C17 0.028(3) 0.093(7) 0.035(4) 0.028(5) 0.014(3) 0.004(4)
C18 0.023(3) 0.082(7) 0.028(4) 0.025(5) 0.001(3) -0.005(4)
O1 0.020(2) 0.051(3) 0.028(3) 0.015(3) 0.0057(19) 0.002(2)
C19 0.025(4) 0.163(10) 0.039(5) 0.045(6) 0.013(4) -0.002(5)
C20 0.057(5) 0.204(14) 0.073(7) 0.054(9) 0.037(5) 0.051(7)
C21 0.036(4) 0.265(17) 0.074(7) 0.077(10) 0.011(5) -0.040(7)
C22 0.029(4) 0.327(18) 0.061(6) 0.100(10) 0.020(4) 0.011(7)
C23 0.029(3) 0.053(5) 0.028(4) 0.017(4) 0.010(3) 0.006(3)
N1 0.020(2) 0.044(4) 0.025(3) 0.012(3) 0.007(2) 0.004(2)
C24 0.022(3) 0.038(5) 0.026(4) 0.012(4) 0.009(3) 0.006(3)
C25 0.022(3) 0.043(5) 0.025(4) 0.015(4) 0.008(3) 0.001(3)
C26 0.033(3) 0.049(5) 0.018(4) 0.006(4) 0.007(3) 0.005(3)
C27 0.025(3) 0.045(5) 0.026(4) 0.011(4) 0.006(3) 0.003(3)
C28 0.024(3) 0.043(5) 0.032(4) 0.012(4) 0.010(3) 0.001(3)
C29 0.030(3) 0.033(5) 0.016(4) 0.004(4) 0.007(3) 0.005(3)
O2 0.027(2) 0.073(4) 0.019(3) 0.014(3) 0.009(2) 0.004(2)
C30 0.037(4) 0.071(6) 0.024(4) 0.012(4) 0.015(3) 0.014(4)
O3 0.022(2) 0.072(4) 0.024(3) 0.014(3) -0.0006(19) 0.003(2)
C31 0.024(3) 0.089(7) 0.031(4) 0.014(5) 0.005(3) 0.009(4)
N2 0.022(3) 0.050(4) 0.025(3) 0.014(3) 0.009(2) -0.004(3)
C32 0.020(3) 0.056(5) 0.024(4) 0.014(4) 0.001(3) 0.000(3)
C33 0.022(3) 0.047(5) 0.023(4) 0.012(4) 0.005(3) -0.000(3)
C34 0.023(3) 0.045(5) 0.033(4) 0.021(4) 0.009(3) 0.005(3)
C35 0.018(3) 0.046(5) 0.026(4) 0.015(4) 0.008(3) 0.007(3)
C36 0.025(3) 0.052(5) 0.023(4) 0.013(4) 0.009(3) 0.005(3)
C37 0.025(3) 0.049(5) 0.030(4) 0.016(4) 0.013(3) 0.004(3)
C38 0.018(3) 0.059(6) 0.032(4) 0.020(4) 0.007(3) -0.002(3)
O4 0.0173(19) 0.042(3) 0.025(2) 0.009(3) 0.0063(18) -0.0033(19)
C39 0.016(3) 0.075(6) 0.029(4) 0.019(4) 0.010(3) 0.003(3)
C40 0.033(4) 0.091(8) 0.041(5) 0.010(5) 0.013(4) -0.018(4)
C41 0.032(4) 0.086(7) 0.061(6) 0.021(6) 0.024(4) 0.010(4)
C42 0.032(4) 0.092(7) 0.043(5) 0.028(5) 0.016(3) -0.009(4)
C43 0.018(3) 0.049(5) 0.022(4) 0.011(4) 0.006(3) 0.001(3)
C44 0.023(3) 0.041(5) 0.029(4) 0.018(4) 0.008(3) 0.003(3)
C45 0.025(3) 0.038(5) 0.030(4) 0.010(4) 0.004(3) -0.002(3)
C46 0.022(3) 0.048(5) 0.024(4) 0.014(4) 0.002(3) -0.002(3)
C47 0.021(3) 0.047(5) 0.030(4) 0.019(4) 0.006(3) 0.001(3)
C48 0.024(3) 0.024(4) 0.026(4) 0.002(4) 0.006(3) -0.006(3)
O5 0.0197(19) 0.038(3) 0.034(3) 0.015(3) 0.0016(19) -0.004(2)
C49 0.025(3) 0.042(5) 0.031(4) 0.011(4) -0.006(3) -0.001(3)
C50 0.038(4) 0.058(6) 0.051(5) 0.020(5) 0.004(4) 0.016(4)
C51 0.040(4) 0.049(5) 0.040(4) 0.024(5) -0.001(3) -0.003(4)
C52 0.043(4) 0.051(6) 0.042(5) 0.016(5) -0.010(4) 0.001(4)
C53 0.020(3) 0.043(5) 0.030(4) 0.012(4) -0.000(3) 0.002(3)
N3 0.021(2) 0.029(4) 0.040(3) 0.013(3) 0.009(2) -0.001(2)
C54 0.027(3) 0.030(5) 0.027(4) 0.003(4) 0.010(3) 0.002(3)
C55 0.021(3) 0.036(5) 0.032(4) 0.011(4) 0.006(3) -0.006(3)
C56 0.022(3) 0.046(5) 0.031(4) 0.007(4) 0.008(3) -0.005(3)
C57 0.037(4) 0.026(5) 0.034(4) 0.005(4) 0.015(3) -0.003(3)
C58 0.026(3) 0.042(5) 0.032(4) 0.011(4) 0.007(3) -0.001(3)
C59 0.022(3) 0.034(5) 0.032(4) 0.009(4) 0.010(3) -0.008(3)
O6 0.026(2) 0.046(4) 0.057(3) 0.017(3) 0.004(2) -0.006(2)
C60 0.027(3) 0.051(6) 0.078(6) 0.016(5) 0.009(4) -0.003(4)
O7 0.033(2) 0.043(3) 0.050(3) 0.017(3) 0.014(2) -0.004(2)
C61 0.039(4) 0.047(6) 0.077(6) 0.030(5) 0.017(4) -0.004(4)
N4 0.024(3) 0.047(4) 0.029(3) 0.013(3) 0.007(2) -0.003(3)
C62 0.029(3) 0.038(5) 0.038(4) 0.015(4) 0.011(3) -0.001(3)
C63 0.027(3) 0.040(5) 0.034(4) 0.015(4) 0.010(3) 0.002(3)
C64 0.024(3) 0.034(5) 0.025(4) 0.008(4) 0.006(3) 0.000(3)
C65 0.028(3) 0.034(5) 0.029(4) 0.009(4) 0.009(3) 0.000(3)
C66 0.024(3) 0.033(5) 0.037(4) 0.009(4) 0.006(3) 0.001(3)
C67 0.030(3) 0.043(5) 0.040(4) 0.019(4) 0.002(3) -0.000(3)
C68 0.035(3) 0.045(5) 0.040(4) 0.021(4) 0.006(3) -0.003(3)
O8 0.0206(19) 0.033(3) 0.042(3) 0.018(3) 0.0076(19) -0.0030(19)
C69 0.037(4) 0.046(6) 0.057(5) 0.025(5) 0.004(4) -0.001(4)
C70 0.048(4) 0.069(6) 0.072(6) 0.049(6) 0.013(4) 0.008(4)
C71 0.044(4) 0.064(7) 0.100(7) 0.045(6) 0.023(5) 0.016(4)
C72 0.073(5) 0.070(7) 0.052(6) 0.026(6) -0.008(5) 0.003(5)
C73 0.022(3) 0.031(5) 0.018(4) 0.007(4) 0.004(3) -0.003(3)
C74 0.014(3) 0.045(5) 0.029(4) 0.021(4) 0.006(3) 0.001(3)
C75 0.015(3) 0.028(5) 0.027(4) 0.005(4) 0.006(3) -0.005(3)
C76 0.022(3) 0.029(5) 0.031(4) 0.005(4) -0.005(3) -0.009(3)
C77 0.029(3) 0.048(6) 0.023(4) 0.012(4) 0.010(3) 0.001(3)
C78 0.024(3) 0.040(5) 0.022(4) 0.009(4) 0.006(3) 0.002(3)
O9 0.029(2) 0.030(3) 0.029(3) 0.007(3) 0.010(2) 0.002(2)
C79 0.043(3) 0.043(5) 0.028(4) 0.005(4) 0.012(3) -0.004(3)
C80 0.099(7) 0.065(9) 0.064(8) -0.003(7) 0.057(6) -0.020(7)
C81 0.063(4) 0.079(10) 0.053(8) 0.007(7) -0.014(4) -0.007(6)
C82 0.086(9) 0.048(7) 0.046(7) 0.015(6) 0.026(6) 0.004(6)
C83 0.090(17) 0.089(18) 0.030(10) 0.012(13) 0.030(11) 0.006(12)
C84 0.069(10) 0.074(18) 0.079(18) -0.000(14) 0.044(14) -0.023(9)
C85 0.066(10) 0.087(19) 0.081(18) 0.009(14) 0.006(12) 0.027(11)
C86 0.019(3) 0.037(5) 0.023(4) 0.006(4) 0.000(3) -0.005(3)
N5 0.017(2) 0.050(4) 0.034(4) 0.023(4) 0.007(2) -0.005(3)
C87 0.020(3) 0.037(5) 0.024(4) 0.009(4) 0.005(3) -0.001(3)
C88 0.026(3) 0.036(5) 0.025(4) 0.007(4) 0.008(3) -0.005(3)
C89 0.017(3) 0.039(5) 0.036(4) 0.014(4) 0.001(3) -0.006(3)
C90 0.022(3) 0.035(5) 0.025(4) 0.008(4) 0.004(3) -0.005(3)
C91 0.022(3) 0.037(5) 0.025(4) 0.004(4) 0.005(3) 0.001(3)
C92 0.017(3) 0.042(5) 0.026(4) 0.016(4) 0.004(3) 0.000(3)
O10 0.038(2) 0.043(4) 0.041(3) 0.017(3) 0.017(2) -0.008(2)
C93 0.040(4) 0.043(6) 0.057(5) 0.022(5) 0.020(4) -0.006(4)
O11 0.035(2) 0.053(4) 0.033(3) 0.018(3) 0.018(2) 0.001(2)
C94 0.044(4) 0.053(6) 0.042(5) 0.024(5) 0.023(4) 0.005(4)
N6 0.017(2) 0.033(4) 0.032(3) 0.012(4) 0.004(2) -0.005(3)
C95 0.026(3) 0.036(5) 0.026(4) 0.010(4) 0.005(3) -0.005(3)
C96 0.025(3) 0.036(5) 0.027(4) 0.010(4) 0.012(3) -0.006(3)
C97 0.022(3) 0.042(5) 0.028(4) 0.008(4) 0.010(3) 0.000(3)
C98 0.018(3) 0.031(5) 0.029(4) 0.004(4) 0.003(3) -0.008(3)
C99 0.031(3) 0.030(5) 0.037(4) 0.010(4) 0.010(3) -0.007(3)
C100 0.038(4) 0.043(6) 0.033(4) 0.004(5) 0.013(3) -0.007(4)
C101 0.038(4) 0.039(5) 0.027(4) 0.006(4) 0.010(3) -0.004(4)
O12 0.026(2) 0.043(4) 0.026(3) 0.012(3) 0.011(2) -0.001(2)
C102 0.066(4) 0.053(6) 0.036(4) 0.005(5) 0.024(4) -0.007(3)
C103 0.093(9) 0.053(9) 0.037(6) 0.001(7) 0.034(7) -0.011(7)
C104 0.140(9) 0.076(12) 0.065(10) 0.013(8) 0.040(9) 0.043(9)
C105 0.103(6) 0.085(12) 0.073(10) 0.002(9) 0.040(8) -0.050(7)
C106 0.089(10) 0.095(19) 0.116(19) 0.012(14) 0.068(11) -0.007(11)
C107 0.076(14) 0.046(11) 0.063(14) 0.004(11) 0.031(11) -0.009(9)
C108 0.114(13) 0.080(17) 0.077(15) 0.022(13) -0.007(10) 0.008(15)
C109 0.020(3) 0.039(5) 0.034(4) 0.009(4) 0.010(3) 0.004(3)
N7 0.031(3) 0.043(4) 0.029(3) 0.011(3) 0.005(3) -0.006(3)
N8 0.026(3) 0.045(4) 0.025(3) 0.014(3) 0.006(2) 0.000(3)
N9 0.026(3) 0.050(4) 0.029(3) 0.017(3) 0.004(2) -0.003(3)
C110 0.074(6) 0.110(10) 0.067(7) 0.041(7) 0.013(6) -0.021(6)
N10 0.077(5) 0.105(7) 0.055(5) 0.021(5) 0.005(4) -0.041(5)
N11 0.124(7) 0.141(10) 0.088(7) 0.056(7) -0.014(6) -0.057(7)
N12 0.105(7) 0.169(11) 0.092(7) 0.061(8) -0.030(6) -0.052(7)
Cl1 0.0515(11) 0.0741(17) 0.0545(13) 0.0184(13) 0.0279(10) -0.0041(11)
Cl2 0.0562(11) 0.0878(19) 0.0409(12) 0.0173(14) 0.0129(10) 0.0022(11)
Cl3 0.0639(14) 0.106(2) 0.108(2) 0.036(2) 0.0060(14) -0.0022(14)
Cl4 0.0660(17) 0.062(2) 0.076(2) 0.016(2) 0.0149(16) 0.0005(15)
Cl5 0.081(2) 0.095(3) 0.101(3) 0.053(3) 0.031(2) 0.017(2)
C111 0.048(6) 0.034(8) 0.075(8) 0.004(7) 0.014(6) 0.001(5)
Cl6 0.0639(14) 0.106(2) 0.108(2) 0.036(2) 0.0060(14) -0.0022(14)
Cl7 0.186(15) 0.177(16) 0.184(12) 0.106(12) 0.098(11) 0.068(12)
Cl8 0.158(14) 0.154(14) 0.211(14) 0.032(13) 0.019(13) -0.072(9)
C112 0.144(18) 0.153(19) 0.133(15) 0.064(10) 0.070(14) -0.013(16)
Cl9 0.102(9) 0.137(13) 0.158(10) 0.045(11) 0.061(9) 0.010(9)
Cl10 0.183(14) 0.180(14) 0.156(14) 0.093(12) 0.068(11) 0.016(10)
Cl11 0.173(13) 0.213(16) 0.156(10) 0.051(13) 0.059(11) 0.036(11)
C113 0.15(2) 0.155(16) 0.141(15) 0.037(19) 0.077(9) 0.042(16)
Cl12 0.166(11) 0.181(18) 0.194(19) 0.068(15) 0.083(14) 0.053(11)
Cl13 0.210(18) 0.154(13) 0.21(2) 0.085(16) 0.026(14) 0.006(12)
Cl14 0.146(12) 0.164(15) 0.111(14) 0.070(14) 0.015(12) 0.022(13)
C114 0.136(16) 0.136(15) 0.12(2) 0.053(19) 0.033(14) 0.035(14)
Cl15 0.157(15) 0.180(16) 0.166(15) -0.009(14) 0.067(14) 0.030(12)
Cl16 0.27(2) 0.25(2) 0.217(15) 0.091(14) 0.052(14) 0.049(16)
Cl17 0.27(2) 0.239(19) 0.234(18) 0.087(15) 0.066(16) 0.005(14)
C115 0.24(2) 0.26(2) 0.26(2) 0.071(14) 0.092(19) 0.020(18)
S1 0.083(2) 0.100(3) 0.099(3) 0.049(3) 0.030(2) 0.0041(19)
O13 0.081(7) 0.078(6) 0.083(6) 0.032(6) 0.022(5) -0.013(4)
C116 0.100(6) 0.083(8) 0.157(9) 0.065(8) 0.085(7) 0.030(4)
C117 0.159(11) 0.171(13) 0.108(3) 0.081(6) 0.057(7) 0.011(9)
S2 0.125(11) 0.231(17) 0.206(14) 0.111(12) 0.052(9) 0.044(10)
O14 0.09(2) 0.034(16) 0.152(13) 0.057(13) -0.009(11) 0.011(14)
C118 0.194(13) 0.188(15) 0.189(14) 0.066(6) 0.059(8) 0.021(7)
C119 0.195(11) 0.18(2) 0.119(16) 0.049(18) 0.058(15) 0.021(17)
S3 0.25(2) 0.207(17) 0.21(2) 0.119(17) 0.040(13) 0.025(12)
O15 0.17(2) 0.197(15) 0.16(3) 0.070(19) 0.039(17) 0.053(14)
C120 0.16(2) 0.18(3) 0.20(3) 0.042(19) 0.06(2) 0.040(17)
C121 0.15(2) 0.15(2) 0.16(3) 0.052(19) 0.067(17) -0.023(19)
S4 0.155(8) 0.184(10) 0.190(10) 0.084(9) 0.004(8) -0.043(9)
O16 0.171(13) 0.240(18) 0.181(19) 0.097(16) 0.052(14) 0.004(14)
C122 0.097(18) 0.17(2) 0.181(15) 0.059(13) 0.037(16) 0.017(15)
C123 0.24(2) 0.214(11) 0.21(2) 0.035(15) 0.090(18) -0.004(14)
S5 0.170(11) 0.218(16) 0.192(14) 0.024(11) 0.042(9) -0.028(10)
O17 0.221(14) 0.17(2) 0.159(19) 0.054(16) 0.051(13) 0.008(14)
C124 0.19(3) 0.24(3) 0.237(16) 0.075(16) 0.074(17) 0.034(18)
C125 0.215(13) 0.23(3) 0.237(18) 0.067(19) 0.069(14) 0.044(18)
C126 0.078(6) 0.088(8) 0.075(7) 0.027(7) 0.016(5) -0.005(6)
C127 0.079(6) 0.090(9) 0.072(7) 0.037(7) 0.033(6) 0.013(6)
O18 0.089(5) 0.094(6) 0.124(6) 0.055(6) 0.035(4) 0.008(4)
O19 0.075(4) 0.073(5) 0.070(4) 0.031(4) 0.025(3) -0.000(4)
C128 0.076(6) 0.078(8) 0.083(7) 0.019(7) 0.023(6) 0.004(6)
C129 0.092(7) 0.086(9) 0.104(9) 0.033(8) 0.033(6) 0.005(6)
C130 0.094(7) 0.077(8) 0.056(6) 0.011(7) 0.031(6) 0.010(6)
C131 0.055(5) 0.097(10) 0.098(8) 0.060(8) 0.045(6) 0.033(6)
O20 0.075(4) 0.091(6) 0.106(6) 0.038(5) 0.029(4) 0.021(4)
O21 0.063(3) 0.066(5) 0.072(4) 0.013(4) 0.032(3) -0.006(3)
C132 0.090(7) 0.091(10) 0.080(8) 0.017(8) 0.030(6) 0.013(7)
C133 0.120(8) 0.059(7) 0.053(6) 0.020(6) 0.025(6) 0.013(6)
C134 0.145(9) 0.058(9) 0.078(5) 0.025(7) 0.025(6) 0.014(8)
C135 0.114(6) 0.165(14) 0.091(5) 0.058(10) 0.011(5) -0.010(10)
O22 0.130(6) 0.259(15) 0.159(10) 0.048(11) 0.049(6) -0.013(9)
O23 0.144(6) 0.117(8) 0.077(4) 0.035(6) 0.009(4) 0.007(6)
C136 0.149(10) 0.149(14) 0.092(5) 0.069(9) 0.010(5) -0.018(10)
C137 0.140(10) 0.088(11) 0.076(5) 0.031(8) 0.021(6) 0.012(8)
C138 0.151(12) 0.162(8) 0.138(9) 0.021(7) 0.068(10) 0.037(10)
C139 0.071(8) 0.146(7) 0.097(7) 0.044(6) 0.031(7) 0.011(8)
O24 0.148(9) 0.182(10) 0.114(7) 0.072(7) 0.050(7) 0.005(7)
O25 0.138(8) 0.135(7) 0.130(7) 0.060(5) 0.077(7) 0.040(6)
C140 0.052(6) 0.141(7) 0.105(8) 0.048(5) 0.010(7) 0.026(6)
C141 0.115(9) 0.122(7) 0.113(9) 0.064(6) 0.090(8) 0.059(6)
C142 0.097(8) 0.172(10) 0.084(8) 0.059(7) 0.014(5) 0.025(8)
C143 0.128(9) 0.140(9) 0.074(8) 0.047(7) 0.032(5) 0.015(7)
O26 0.318(14) 0.130(8) 0.148(10) 0.053(7) 0.047(10) 0.044(9)
O27 0.074(5) 0.192(9) 0.077(6) 0.043(6) 0.023(4) 0.014(5)
C144 0.082(7) 0.144(11) 0.084(8) 0.032(8) 0.034(5) -0.011(8)
C145 0.053(6) 0.178(13) 0.065(8) 0.043(10) 0.033(5) 0.000(8)
C146 0.082(14) 0.104(13) 0.071(13) 0.053(13) 0.016(9) 0.025(9)
C147 0.051(11) 0.088(11) 0.078(9) 0.026(8) 0.022(11) 0.021(8)
O28 0.089(9) 0.123(11) 0.088(8) -0.000(7) 0.039(8) -0.009(7)
O29 0.041(10) 0.074(9) 0.062(7) 0.036(6) -0.002(7) 0.012(7)
C148 0.056(17) 0.052(12) 0.065(8) 0.010(9) 0.008(9) -0.003(9)
C149 0.026(11) 0.076(13) 0.063(8) 0.027(8) 0.005(8) 0.018(9)
C150 0.061(16) 0.122(17) 0.104(13) 0.030(10) 0.038(13) -0.000(13)
C151 0.046(14) 0.107(10) 0.097(12) 0.032(8) 0.022(11) 0.012(11)
O30 0.129(11) 0.108(9) 0.102(10) 0.032(8) 0.031(9) 0.000(9)
O31 0.053(12) 0.115(11) 0.091(11) 0.020(9) 0.027(11) -0.004(10)
C152 0.09(2) 0.102(17) 0.079(11) 0.024(11) 0.021(12) 0.004(13)
C153 0.081(16) 0.117(18) 0.093(17) 0.023(14) 0.035(14) -0.004(12)
C154 0.147(9) 0.045(10) 0.190(13) 0.028(11) 0.054(10) 0.020(9)
C155 0.125(9) 0.109(14) 0.177(8) 0.039(11) 0.039(7) 0.045(9)
O32 0.117(8) 0.166(13) 0.197(11) 0.023(9) 0.046(8) 0.038(8)
O33 0.156(9) 0.141(11) 0.168(8) 0.070(9) 0.039(7) 0.012(8)
C156 0.151(14) 0.126(14) 0.182(13) 0.076(11) 0.048(11) 0.043(12)
C157 0.27(2) 0.23(2) 0.226(18) 0.018(13) 0.095(15) 0.054(18)
C158 0.11(2) 0.120(16) 0.11(2) 0.037(18) 0.032(17) -0.005(15)
C159 0.140(19) 0.117(17) 0.13(2) 0.038(16) 0.045(16) 0.001(13)
O34 0.123(17) 0.115(19) 0.11(2) 0.044(17) 0.031(15) -0.005(15)
O35 0.14(2) 0.086(16) 0.15(2) 0.026(16) 0.059(16) 0.006(12)
C160 0.092(14) 0.105(12) 0.096(13) 0.026(8) 0.031(7) 0.018(6)
C161 0.10(2) 0.08(2) 0.10(3) 0.015(19) 0.042(16) 0.022(16)
C162 0.186(12) 0.19(2) 0.15(3) 0.058(19) 0.061(18) 0.050(12)
C163 0.170(13) 0.175(15) 0.13(2) 0.059(18) 0.041(17) 0.024(10)
O36 0.158(13) 0.159(12) 0.159(13) 0.043(7) 0.062(7) 0.021(6)
O37 0.209(15) 0.172(16) 0.20(2) 0.068(18) 0.057(17) 0.018(13)
C164 0.219(17) 0.21(2) 0.20(3) 0.078(19) 0.072(19) -0.005(15)
C165 0.20(3) 0.18(2) 0.19(3) 0.06(2) 0.08(2) 0.030(15)
O38 0.25(2) 0.18(2) 0.107(14) 0.063(15) 0.112(15) 0.042(16)
O39 0.142(17) 0.21(2) 0.22(2) 0.129(18) 0.021(15) 0.048(16)
O40 0.074(8) 0.140(13) 0.143(12) 0.068(11) 0.031(8) 0.013(8)
O41 0.14(2) 0.17(2) 0.23(3) 0.06(2) 0.018(18) 0.04(2)
O42 0.28(2) 0.25(2) 0.26(2) 0.09(2) 0.107(19) 0.021(19)
O43 0.38(3) 0.26(3) 0.35(3) 0.14(2) 0.10(2) 0.08(2)
O44 0.28(3) 0.20(2) 0.14(2) 0.05(2) 0.066(19) 0.05(2)
O45 0.25(3) 0.19(3) 0.21(3) 0.10(2) 0.08(2) 0.01(2)
O46 0.31(5) 0.30(5) 0.30(5) 0.10(3) 0.10(3) 0.06(3)
O47 0.084(17) 0.15(2) 0.072(19) -0.028(17) 0.028(15) 0.059(18)
O48 0.14(2) 0.18(3) 0.19(3) 0.04(2) 0.054(19) -0.033(19)
O49 0.18(2) 0.12(2) 0.15(2) 0.041(19) 0.040(18) -0.003(18)
O50 0.20(2) 0.22(3) 0.22(2) 0.10(2) 0.077(19) -0.019(19)

loop_
_atom_type_symbol
_atom_type_description
_atom_type_scat_dispersion_real
_atom_type_scat_dispersion_imag
_atom_type_scat_source
C C 0.0033 0.0016 'International Tables Vol C Tables 4.2.6.8 and 6.1.1.4'
H H 0.0000 0.0000 'International Tables Vol C Tables 4.2.6.8 and 6.1.1.4'
N N 0.0061 0.0033 'International Tables Vol C Tables 4.2.6.8 and 6.1.1.4'
Ni Ni 0.3393 1.1124 'International Tables Vol C Tables 4.2.6.8 and 6.1.1.4'
O O 0.0106 0.0060 'International Tables Vol C Tables 4.2.6.8 and 6.1.1.4'
Cl Cl 0.1484 0.1585 'International Tables Vol C Tables 4.2.6.8 and 6.1.1.4'
S S 0.1246 0.1234 'International Tables Vol C Tables 4.2.6.8 and 6.1.1.4'

loop_
_geom_angle_atom_site_label_1
_geom_angle_atom_site_label_2
_geom_angle_atom_site_label_3
_geom_angle
N2 Ni1 O4 93.4(2)
N2 Ni1 N1 85.5(2)
O4 Ni1 N1 169.8(2)
N2 Ni1 O1 170.5(2)
O4 Ni1 O1 87.77(17)
N1 Ni1 O1 94.98(19)
N4 Ni2 N3 85.8(2)
N4 Ni2 O8 94.88(18)
N3 Ni2 O8 170.5(2)
N4 Ni2 O5 169.6(2)
N3 Ni2 O5 93.62(19)
O8 Ni2 O5 87.37(16)
O12 Ni3 N5 169.90(17)
O12 Ni3 O9 87.0(2)
N5 Ni3 O9 94.0(2)
O12 Ni3 N6 94.7(2)
N5 Ni3 N6 85.9(3)
O9 Ni3 N6 170.51(16)
C2 C1 C6 119.2(6)
C2 C1 C43 121.2(5)
C6 C1 C43 119.6(6)
C1 C2 C3 121.5(5)
C1 C2 H1 119.3
C3 C2 H1 119.3
C2 C3 C4 117.6(6)
C2 C3 C73 123.6(5)
C4 C3 C73 118.8(6)
C5 C4 C3 122.2(6)
C5 C4 H2 118.9
C3 C4 H2 118.9
C4 C5 C6 118.6(5)
C4 C5 C13 119.8(5)
C6 C5 C13 121.6(6)
C1 C6 C5 120.9(6)
C1 C6 H3 119.6
C5 C6 H3 119.6
C12 C7 C8 118.7(6)
C12 C7 C65 120.7(5)
C8 C7 C65 120.6(6)
C9 C8 C7 120.3(6)
C9 C8 H4 119.8
C7 C8 H4 119.8
C8 C9 C10 120.0(5)
C8 C9 C98 121.3(5)
C10 C9 C98 118.7(5)
C11 C10 C9 120.9(6)
C11 C10 H5 119.6
C9 C10 H5 119.6
C10 C11 C12 118.8(6)
C10 C11 C35 119.9(6)
C12 C11 C35 121.3(5)
C11 C12 C7 121.3(5)
C11 C12 H6 119.4
C7 C12 H6 119.4
C18 C13 C14 119.3(5)
C18 C13 C5 119.7(5)
C14 C13 C5 120.7(6)
O1 C14 C15 122.6(5)
O1 C14 C13 120.5(5)
C15 C14 C13 116.8(6)
C16 C15 C23 117.4(6)
C16 C15 C14 121.0(5)
C23 C15 C14 121.4(6)
C17 C16 C15 122.6(6)
C17 C16 H7 118.7
C15 C16 H7 118.7
C16 C17 C18 115.6(6)
C16 C17 C19 123.3(6)
C18 C17 C19 120.9(5)
C13 C18 C17 124.4(5)
C13 C18 H8 117.8
C17 C18 H8 117.8
C14 O1 Ni1 127.5(4)
C21 C19 C22 110.2(8)
C21 C19 C17 108.5(8)
C22 C19 C17 112.0(6)
C21 C19 C20 108.6(7)
C22 C19 C20 109.2(9)
C17 C19 C20 108.3(7)
C19 C20 H9 109.5
C19 C20 H10 109.5
H9 C20 H10 109.5
C19 C20 H11 109.5
H9 C20 H11 109.5
H10 C20 H11 109.5
C19 C21 H12 109.5
C19 C21 H13 109.5
H12 C21 H13 109.5
C19 C21 H14 109.5
H12 C21 H14 109.5
H13 C21 H14 109.5
C19 C22 H15 109.5
C19 C22 H16 109.5
H15 C22 H16 109.5
C19 C22 H17 109.5
H15 C22 H17 109.5
H16 C22 H17 109.5
N1 C23 C15 126.9(6)
N1 C23 H18 116.5
C15 C23 H18 116.5
C23 N1 C24 121.7(5)
C23 N1 Ni1 124.9(4)
C24 N1 Ni1 113.1(4)
C29 C24 C25 120.4(5)
C29 C24 N1 113.4(5)
C25 C24 N1 126.1(5)
C26 C25 C24 118.7(6)
C26 C25 H19 120.6
C24 C25 H19 120.6
O2 C26 C25 125.5(6)
O2 C26 C27 113.9(5)
C25 C26 C27 120.6(5)
O3 C27 C28 124.9(6)
O3 C27 C26 115.4(5)
C28 C27 C26 119.7(5)
C27 C28 C29 119.3(6)
C27 C28 H20 120.3
C29 C28 H20 120.3
C24 C29 C28 121.0(5)
C24 C29 N2 114.2(5)
C28 C29 N2 124.7(6)
C26 O2 C30 117.7(4)
O2 C30 H21 109.5
O2 C30 H22 109.5
H21 C30 H22 109.5
O2 C30 H23 109.5
H21 C30 H23 109.5
H22 C30 H23 109.5
C27 O3 C31 116.7(5)
O3 C31 H24 109.5
O3 C31 H25 109.5
H24 C31 H25 109.5
O3 C31 H26 109.5
H24 C31 H26 109.5
H25 C31 H26 109.5
C32 N2 C29 121.6(5)
C32 N2 Ni1 124.4(4)
C29 N2 Ni1 113.3(4)
N2 C32 C33 125.4(6)
N2 C32 H27 117.3
C33 C32 H27 117.3
C32 C33 C38 118.4(5)
C32 C33 C34 121.1(6)
C38 C33 C34 119.9(6)
O4 C34 C35 122.1(5)
O4 C34 C33 121.0(6)
C35 C34 C33 116.9(5)
C36 C35 C34 119.2(6)
C36 C35 C11 119.6(6)
C34 C35 C11 121.1(5)
C35 C36 C37 124.2(6)
C35 C36 H28 117.9
C37 C36 H28 117.9
C38 C37 C36 116.7(6)
C38 C37 C39 122.1(6)
C36 C37 C39 121.0(6)
C37 C38 C33 122.5(6)
C37 C38 H29 118.8
C33 C38 H29 118.8
C34 O4 Ni1 128.1(4)
C40 C39 C41 109.8(5)
C40 C39 C42 106.8(6)
C41 C39 C42 109.0(7)
C40 C39 C37 112.0(6)
C41 C39 C37 108.5(6)
C42 C39 C37 110.6(5)
C39 C40 H30 109.5
C39 C40 H31 109.5
H30 C40 H31 109.5
C39 C40 H32 109.5
H30 C40 H32 109.5
H31 C40 H32 109.5
C39 C41 H33 109.5
C39 C41 H34 109.5
H33 C41 H34 109.5
C39 C41 H35 109.5
H33 C41 H35 109.5
H34 C41 H35 109.5
C39 C42 H36 109.5
C39 C42 H37 109.5
H36 C42 H37 109.5
C39 C42 H38 109.5
H36 C42 H38 109.5
H37 C42 H38 109.5
C48 C43 C44 119.3(5)
C48 C43 C1 118.7(6)
C44 C43 C1 121.9(5)
O5 C44 C43 121.6(5)
O5 C44 C45 121.1(6)
C43 C44 C45 117.2(5)
C53 C45 C46 118.6(5)
C53 C45 C44 121.0(5)
C46 C45 C44 119.7(6)
C47 C46 C45 122.7(6)
C47 C46 H39 118.7
C45 C46 H39 118.7
C46 C47 C48 115.9(5)
C46 C47 C49 125.3(5)
C48 C47 C49 118.7(6)
C43 C48 C47 124.2(6)
C43 C48 H40 117.9
C47 C48 H40 117.9
C44 O5 Ni2 127.9(4)
C50 C49 C51 110.7(6)
C50 C49 C47 111.0(5)
C51 C49 C47 109.3(5)
C50 C49 C52 108.2(5)
C51 C49 C52 106.9(6)
C47 C49 C52 110.8(6)
C49 C50 H41 109.5
C49 C50 H42 109.5
H41 C50 H42 109.5
C49 C50 H43 109.5
H41 C50 H43 109.5
H42 C50 H43 109.5
C49 C51 H44 109.5
C49 C51 H45 109.5
H44 C51 H45 109.5
C49 C51 H46 109.5
H44 C51 H46 109.5
H45 C51 H46 109.5
C49 C52 H47 109.5
C49 C52 H48 109.5
H47 C52 H48 109.5
C49 C52 H49 109.5
H47 C52 H49 109.5
H48 C52 H49 109.5
N3 C53 C45 126.2(5)
N3 C53 H50 116.9
C45 C53 H50 116.9
C53 N3 C54 122.5(5)
C53 N3 Ni2 123.8(4)
C54 N3 Ni2 113.1(3)
C59 C54 C55 120.0(6)
C59 C54 N3 114.6(5)
C55 C54 N3 125.2(5)
C56 C55 C54 119.2(5)
C56 C55 H51 120.4
C54 C55 H51 120.4
C55 C56 O6 124.9(5)
C55 C56 C57 121.0(5)
O6 C56 C57 114.1(6)
O7 C57 C58 125.3(5)
O7 C57 C56 115.0(5)
C58 C57 C56 119.6(6)
C57 C58 C59 119.5(5)
C57 C58 H52 120.3
C59 C58 H52 120.3
C58 C59 C54 120.5(5)
C58 C59 N4 126.8(5)
C54 C59 N4 112.6(5)
C56 O6 C60 116.4(5)
O6 C60 H53 109.5
O6 C60 H54 109.5
H53 C60 H54 109.5
O6 C60 H55 109.5
H53 C60 H55 109.5
H54 C60 H55 109.5
C57 O7 C61 117.2(5)
O7 C61 H56 109.5
O7 C61 H57 109.5
H56 C61 H57 109.5
O7 C61 H58 109.5
H56 C61 H58 109.5
H57 C61 H58 109.5
C62 N4 C59 120.8(5)
C62 N4 Ni2 125.4(4)
C59 N4 Ni2 113.5(3)
N4 C62 C63 125.2(6)
N4 C62 H59 117.4
C63 C62 H59 117.4
C64 C63 C62 122.4(5)
C64 C63 C68 121.3(5)
C62 C63 C68 116.3(6)
O8 C64 C63 123.0(5)
O8 C64 C65 119.9(5)
C63 C64 C65 117.1(5)
C66 C65 C64 118.4(6)
C66 C65 C7 119.3(5)
C64 C65 C7 122.3(5)
C65 C66 C67 125.0(5)
C65 C66 H60 117.5
C67 C66 H60 117.5
C68 C67 C66 116.8(5)
C68 C67 C69 123.0(6)
C66 C67 C69 120.2(5)
C67 C68 C63 120.7(6)
C67 C68 H61 119.6
C63 C68 H61 119.6
C64 O8 Ni2 127.5(4)
C70 C69 C71 108.9(7)
C70 C69 C67 112.5(5)
C71 C69 C67 108.9(6)
C70 C69 C72 108.8(6)
C71 C69 C72 109.6(6)
C67 C69 C72 108.1(6)
C69 C70 H62 109.5
C69 C70 H63 109.5
H62 C70 H63 109.5
C69 C70 H64 109.5
H62 C70 H64 109.5
H63 C70 H64 109.5
C69 C71 H65 109.5
C69 C71 H66 109.5
H65 C71 H66 109.5
C69 C71 H67 109.5
H65 C71 H67 109.5
H66 C71 H67 109.5
C69 C72 H68 109.5
C69 C72 H69 109.5
H68 C72 H69 109.5
C69 C72 H70 109.5
H68 C72 H70 109.5
H69 C72 H70 109.5
C78 C73 C74 119.0(6)
C78 C73 C3 118.9(6)
C74 C73 C3 122.0(7)
O9 C74 C75 123.8(6)
O9 C74 C73 120.2(6)
C75 C74 C73 116.0(7)
C76 C75 C74 121.0(6)
C76 C75 C86 118.2(6)
C74 C75 C86 120.6(7)
C77 C76 C75 123.8(7)
C77 C76 H71 118.1
C75 C76 H71 118.1
C76 C77 C78 114.2(7)
C76 C77 C79 121.8(7)
C78 C77 C79 123.9(6)
C73 C78 C77 125.4(7)
C73 C78 H72 117.3
C77 C78 H72 117.3
C74 O9 Ni3 127.1(4)
C82 C79 C83 134.8(15)
C82 C79 C77 111.2(7)
C83 C79 C77 113.9(14)
C82 C79 C80 108.9(9)
C83 C79 C80 50.9(13)
C77 C79 C80 112.6(7)
C82 C79 C81 108.6(9)
C83 C79 C81 57.3(13)
C77 C79 C81 109.2(7)
C80 C79 C81 106.1(8)
C82 C79 C84 59.0(14)
C83 C79 C84 103.3(19)
C77 C79 C84 113.0(14)
C80 C79 C84 133.9(15)
C81 C79 C84 51.8(13)
C82 C79 C85 49.0(14)
C83 C79 C85 112(2)
C77 C79 C85 108.5(13)
C80 C79 C85 65.3(16)
C81 C79 C85 141.6(15)
C84 C79 C85 105(2)
C79 C80 H73 109.5
C79 C80 H74 109.5
H73 C80 H74 109.5
C79 C80 H75 109.5
H73 C80 H75 109.5
H74 C80 H75 109.5
C79 C81 H76 109.5
C79 C81 H77 109.5
H76 C81 H77 109.5
C79 C81 H78 109.5
H76 C81 H78 109.5
H77 C81 H78 109.5
C79 C82 H79 109.5
C79 C82 H80 109.5
H79 C82 H80 109.5
C79 C82 H81 109.5
H79 C82 H81 109.5
H80 C82 H81 109.5
C79 C83 H82 109.5
C79 C83 H83 109.5
H82 C83 H83 109.5
C79 C83 H84 109.5
H82 C83 H84 109.5
H83 C83 H84 109.5
C79 C84 H85 109.5
C79 C84 H86 109.5
H85 C84 H86 109.5
C79 C84 H87 109.5
H85 C84 H87 109.5
H86 C84 H87 109.5
C79 C85 H88 109.5
C79 C85 H89 109.5
H88 C85 H89 109.5
C79 C85 H90 109.5
H88 C85 H90 109.5
H89 C85 H90 109.5
N5 C86 C75 124.8(6)
N5 C86 H91 117.6
C75 C86 H91 117.6
C86 N5 C87 121.2(6)
C86 N5 Ni3 124.9(4)
C87 N5 Ni3 112.9(5)
C92 C87 C88 121.1(6)
C92 C87 N5 114.4(6)
C88 C87 N5 124.5(7)
C89 C88 C87 119.5(7)
C89 C88 H92 120.3
C87 C88 H92 120.3
O10 C89 C88 125.1(7)
O10 C89 C90 115.7(6)
C88 C89 C90 119.3(6)
O11 C90 C91 127.0(7)
O11 C90 C89 112.7(6)
C91 C90 C89 120.4(6)
C90 C91 C92 119.5(7)
C90 C91 H93 120.3
C92 C91 H93 120.3
C87 C92 C91 120.2(6)
C87 C92 N6 114.0(6)
C91 C92 N6 125.7(7)
C89 O10 C93 117.5(6)
O10 C93 H94 109.5
O10 C93 H95 109.5
H94 C93 H95 109.5
O10 C93 H96 109.5
H94 C93 H96 109.5
H95 C93 H96 109.5
C90 O11 C94 117.3(5)
O11 C94 H97 109.5
O11 C94 H98 109.5
H97 C94 H98 109.5
O11 C94 H99 109.5
H97 C94 H99 109.5
H98 C94 H99 109.5
C95 N6 C92 122.4(6)
C95 N6 Ni3 124.3(5)
C92 N6 Ni3 112.8(5)
N6 C95 C96 127.1(6)
N6 C95 H100 116.5
C96 C95 H100 116.5
C101 C96 C95 119.1(6)
C101 C96 C97 120.9(6)
C95 C96 C97 119.7(7)
O12 C97 C98 121.7(6)
O12 C97 C96 123.2(6)
C98 C97 C96 115.0(7)
C99 C98 C97 120.6(6)
C99 C98 C9 120.2(6)
C97 C98 C9 119.1(7)
C98 C99 C100 124.0(6)
C98 C99 H101 118.0
C100 C99 H101 118.0
C101 C100 C99 115.3(7)
C101 C100 C102 121.9(6)
C99 C100 C102 122.6(6)
C100 C101 C96 122.8(6)
C100 C101 H102 118.6
C96 C101 H102 118.6
C97 O12 Ni3 127.2(4)
C108 C102 C107 105.6(17)
C108 C102 C100 109.9(14)
C107 C102 C100 115.0(12)
C108 C102 C104 136.3(16)
C107 C102 C104 62.6(11)
C100 C102 C104 113.1(8)
C108 C102 C103 45.3(14)
C107 C102 C103 129.5(13)
C100 C102 C103 114.1(8)
C104 C102 C103 107.2(11)
C108 C102 C105 61.8(15)
C107 C102 C105 49.8(10)
C100 C102 C105 107.9(9)
C104 C102 C105 110.6(12)
C103 C102 C105 103.6(9)
C108 C102 C106 110(2)
C107 C102 C106 105.9(17)
C100 C102 C106 110.6(14)
C104 C102 C106 46.9(12)
C103 C102 C106 66.2(14)
C105 C102 C106 141.0(15)
C102 C103 H103 109.5
C102 C103 H104 109.5
H103 C103 H104 109.5
C102 C103 H105 109.5
H103 C103 H105 109.5
H104 C103 H105 109.5
C102 C104 H106 109.5
C102 C104 H107 109.5
H106 C104 H107 109.5
C102 C104 H108 109.5
H106 C104 H108 109.5
H107 C104 H108 109.5
C102 C105 H109 109.5
C102 C105 H110 109.5
H109 C105 H110 109.5
C102 C105 H111 109.5
H109 C105 H111 109.5
H110 C105 H111 109.5
C102 C106 H112 109.5
C102 C106 H113 109.5
H112 C106 H113 109.5
C102 C106 H114 109.5
H112 C106 H114 109.5
H113 C106 H114 109.5
C102 C107 H115 109.5
C102 C107 H116 109.5
H115 C107 H116 109.5
C102 C107 H117 109.5
H115 C107 H117 109.5
H116 C107 H117 109.5
C102 C108 H118 109.5
C102 C108 H119 109.5
H118 C108 H119 109.5
C102 C108 H120 109.5
H118 C108 H120 109.5
H119 C108 H120 109.5
N9 C109 N8 121.5(6)
N9 C109 N7 120.1(6)
N8 C109 N7 118.4(6)
C109 N7 H121 120.0
C109 N7 H122 120.0
H121 N7 H122 120.0
C109 N8 H123 120.0
C109 N8 H124 120.0
H123 N8 H124 120.0
C109 N9 H125 120.0
C109 N9 H126 120.0
H125 N9 H126 120.0
N10 C110 N11 121.3(9)
N10 C110 N12 120.0(9)
N11 C110 N12 118.7(10)
C110 N10 H127 120.0
C110 N10 H128 120.0
H127 N10 H128 120.0
C110 N11 H129 120.0
C110 N11 H130 120.0
H129 N11 H130 120.0
C110 N12 H131 120.0
C110 N12 H132 120.0
H131 N12 H132 120.0
Cl4 C111 Cl3 111.1(6)
Cl4 C111 Cl5 110.0(6)
Cl3 C111 Cl5 113.5(5)
Cl4 C111 H133 107.3
Cl3 C111 H133 107.3
Cl5 C111 H133 107.3
Cl7 C112 Cl8 109(2)
Cl7 C112 H134 115.4
Cl8 C112 H134 115.4
Cl10 C113 Cl9 105.8(18)
Cl10 C113 Cl11 112(2)
Cl9 C113 Cl11 106.9(18)
Cl10 C113 H135 110.7
Cl9 C113 H135 110.7
Cl11 C113 H135 110.7
Cl12 C114 Cl14 111(2)
Cl12 C114 Cl13 110(2)
Cl14 C114 Cl13 110(2)
Cl12 C114 H136 108.8
Cl14 C114 H136 108.8
Cl13 C114 H136 108.8
Cl15 C115 Cl16 105(2)
Cl15 C115 Cl17 107(2)
Cl16 C115 Cl17 106(2)
Cl15 C115 H137 112.7
Cl16 C115 H137 112.7
Cl17 C115 H137 112.7
O13 S1 C116 106.5(7)
O13 S1 C117 106.8(8)
C116 S1 C117 87.8(7)
S1 C116 H138 109.5
S1 C116 H139 109.5
H138 C116 H139 109.5
S1 C116 H140 109.5
H138 C116 H140 109.5
H139 C116 H140 109.5
S1 C117 H141 109.5
S1 C117 H142 109.5
H141 C117 H142 109.5
S1 C117 H143 109.5
H141 C117 H143 109.5
H142 C117 H143 109.5
O14 S2 C118 124(3)
O14 S2 C119 97(2)
C118 S2 C119 86.8(19)
S2 C118 H144 109.5
S2 C118 H145 109.5
H144 C118 H145 109.5
S2 C118 H146 109.5
H144 C118 H146 109.5
H145 C118 H146 109.5
S2 C119 H147 109.5
S2 C119 H148 109.5
H147 C119 H148 109.5
S2 C119 H149 109.5
H147 C119 H149 109.5
H148 C119 H149 109.5
O15 S3 C120 115(3)
O15 S3 C121 100(2)
C120 S3 C121 89.3(19)
S3 C120 H150 109.5
S3 C120 H151 109.5
H150 C120 H151 109.5
S3 C120 H152 109.5
H150 C120 H152 109.5
H151 C120 H152 109.5
S3 C121 H153 109.5
S3 C121 H154 109.5
H153 C121 H154 109.5
S3 C121 H155 109.5
H153 C121 H155 109.5
H154 C121 H155 109.5
O16 S4 C122 116.8(18)
O16 S4 C123 96.9(17)
C122 S4 C123 86.5(17)
S4 C122 H156 109.5
S4 C122 H157 109.5
H156 C122 H157 109.5
S4 C122 H158 109.5
H156 C122 H158 109.5
H157 C122 H158 109.5
S4 C123 H159 109.5
S4 C123 H160 109.5
H159 C123 H160 109.5
S4 C123 H161 109.5
H159 C123 H161 109.5
H160 C123 H161 109.5
O17 S5 C124 116(2)
O17 S5 C125 96.7(18)
C124 S5 C125 82.4(17)
S5 C124 H162 109.5
S5 C124 H163 109.5
H162 C124 H163 109.5
S5 C124 H164 109.5
H162 C124 H164 109.5
H163 C124 H164 109.5
S5 C125 H165 109.5
S5 C125 H166 109.5
H165 C125 H166 109.5
S5 C125 H167 109.5
H165 C125 H167 109.5
H166 C125 H167 109.5
C127 C126 H168 109.5
C127 C126 H169 109.5
H168 C126 H169 109.5
C127 C126 H170 109.5
H168 C126 H170 109.5
H169 C126 H170 109.5
O18 C127 O19 121.9(8)
O18 C127 C126 126.2(9)
O19 C127 C126 111.9(7)
C127 O19 C128 115.7(6)
O19 C128 C129 104.7(7)
O19 C128 H171 110.8
C129 C128 H171 110.8
O19 C128 H172 110.8
C129 C128 H172 110.8
H171 C128 H172 108.9
C128 C129 H173 109.5
C128 C129 H174 109.5
H173 C129 H174 109.5
C128 C129 H175 109.5
H173 C129 H175 109.5
H174 C129 H175 109.5
C131 C130 H176 109.5
C131 C130 H177 109.5
H176 C130 H177 109.5
C131 C130 H178 109.5
H176 C130 H178 109.5
H177 C130 H178 109.5
O20 C131 O21 119.1(11)
O20 C131 C130 126.4(9)
O21 C131 C130 114.4(9)
C131 O21 C132 117.3(8)
O21 C132 C133 109.0(8)
O21 C132 H179 109.9
C133 C132 H179 109.9
O21 C132 H180 109.9
C133 C132 H180 109.9
H179 C132 H180 108.3
C132 C133 H181 109.5
C132 C133 H182 109.5
H181 C133 H182 109.5
C132 C133 H183 109.5
H181 C133 H183 109.5
H182 C133 H183 109.5
C135 C134 H184 109.5
C135 C134 H185 109.5
H184 C134 H185 109.5
C135 C134 H186 109.5
H184 C134 H186 109.5
H185 C134 H186 109.5
O22 C135 O23 118.1(13)
O22 C135 C134 131.5(13)
O23 C135 C134 109.8(12)
C135 O23 C136 114.3(10)
C137 C136 O23 107.9(11)
C137 C136 H187 110.1
O23 C136 H187 110.1
C137 C136 H188 110.1
O23 C136 H188 110.1
H187 C136 H188 108.4
C136 C137 H189 109.5
C136 C137 H190 109.5
H189 C137 H190 109.5
C136 C137 H191 109.5
H189 C137 H191 109.5
H190 C137 H191 109.5
C139 C138 H192 109.5
C139 C138 H193 109.5
H192 C138 H193 109.5
C139 C138 H194 109.5
H192 C138 H194 109.5
H193 C138 H194 109.5
O24 C139 O25 122(2)
O24 C139 C138 125(2)
O25 C139 C138 113.1(17)
C139 O25 C140 116.4(15)
O25 C140 C141 111.7(13)
O25 C140 H195 109.3
C141 C140 H195 109.3
O25 C140 H196 109.3
C141 C140 H196 109.3
H195 C140 H196 107.9
C140 C141 H197 109.5
C140 C141 H198 109.5
H197 C141 H198 109.5
C140 C141 H199 109.5
H197 C141 H199 109.5
H198 C141 H199 109.5
C143 C142 H200 109.5
C143 C142 H201 109.5
H200 C142 H201 109.5
C143 C142 H202 109.5
H200 C142 H202 109.5
H201 C142 H202 109.5
O26 C143 O27 123.5(14)
O26 C143 C142 121.6(14)
O27 C143 C142 113.5(12)
C143 O27 C144 121.0(11)
C145 C144 O27 106.9(12)
C145 C144 H203 110.3
O27 C144 H203 110.3
C145 C144 H204 110.3
O27 C144 H204 110.3
H203 C144 H204 108.6
C144 C145 H205 109.5
C144 C145 H206 109.5
H205 C145 H206 109.5
C144 C145 H207 109.5
H205 C145 H207 109.5
H206 C145 H207 109.5
C147 C146 H208 109.5
C147 C146 H209 109.5
H208 C146 H209 109.5
C147 C146 H210 109.5
H208 C146 H210 109.5
H209 C146 H210 109.5
O28 C147 O29 121.8(17)
O28 C147 C146 128.1(19)
O29 C147 C146 109.6(16)
C147 O29 C148 117.1(14)
O29 C148 C149 109.6(16)
O29 C148 H211 109.7
C149 C148 H211 109.7
O29 C148 H212 109.7
C149 C148 H212 109.7
H211 C148 H212 108.2
C148 C149 H213 109.5
C148 C149 H214 109.5
H213 C149 H214 109.5
C148 C149 H215 109.5
H213 C149 H215 109.5
H214 C149 H215 109.5
C151 C150 H216 109.5
C151 C150 H217 109.5
H216 C150 H217 109.5
C151 C150 H218 109.5
H216 C150 H218 109.5
H217 C150 H218 109.5
O30 C151 O31 121.2(19)
O30 C151 C150 128(2)
O31 C151 C150 110.3(17)
C151 O31 C152 117.8(16)
O31 C152 C153 108.2(18)
O31 C152 H219 110.1
C153 C152 H219 110.1
O31 C152 H220 110.1
C153 C152 H220 110.1
H219 C152 H220 108.4
C152 C153 H221 109.5
C152 C153 H222 109.5
H221 C153 H222 109.5
C152 C153 H223 109.5
H221 C153 H223 109.5
H222 C153 H223 109.5
C155 C154 H224 109.5
C155 C154 H225 109.5
H224 C154 H225 109.5
C155 C154 H226 109.5
H224 C154 H226 109.5
H225 C154 H226 109.5
O32 C155 O33 119.2(17)
O32 C155 C154 134.1(18)
O33 C155 C154 105.7(15)
C155 O33 C156 111.6(14)
C157 C156 O33 103.7(17)
C157 C156 H227 111.0
O33 C156 H227 111.0
C157 C156 H228 111.0
O33 C156 H228 111.0
H227 C156 H228 109.0
C156 C157 H229 109.5
C156 C157 H230 109.5
H229 C157 H230 109.5
C156 C157 H231 109.5
H229 C157 H231 109.5
H230 C157 H231 109.5
C159 C158 H232 109.5
C159 C158 H233 109.5
H232 C158 H233 109.5
C159 C158 H234 109.5
H232 C158 H234 109.5
H233 C158 H234 109.5
O34 C159 O35 114(2)
O34 C159 C158 132(3)
O35 C159 C158 114(2)
C159 O35 C160 109(2)
C161 C160 O35 116(3)
C161 C160 H235 108.3
O35 C160 H235 108.3
C161 C160 H236 108.3
O35 C160 H236 108.3
H235 C160 H236 107.4
C160 C161 H237 109.5
C160 C161 H238 109.5
H237 C161 H238 109.5
C160 C161 H239 109.5
H237 C161 H239 109.5
H238 C161 H239 109.5
C163 C162 H240 109.5
C163 C162 H241 109.5
H240 C162 H241 109.5
C163 C162 H242 109.5
H240 C162 H242 109.5
H241 C162 H242 109.5
O36 C163 O37 123(2)
O36 C163 C162 132(3)
O37 C163 C162 105(2)
C163 O37 C164 120(2)
O37 C164 C165 104(2)
O37 C164 H243 111.0
C165 C164 H243 111.0
O37 C164 H244 111.0
C165 C164 H244 111.0
H243 C164 H244 109.0
C164 C165 H245 109.5
C164 C165 H246 109.5
H245 C165 H246 109.5
C164 C165 H247 109.5
H245 C165 H247 109.5
H246 C165 H247 109.5

loop_
_geom_bond_atom_site_label_1
_geom_bond_atom_site_label_2
_geom_bond_distance
Ni1 N2 1.858(4)
Ni1 O4 1.868(4)
Ni1 N1 1.868(5)
Ni1 O1 1.870(3)
Ni2 N4 1.858(5)
Ni2 N3 1.860(4)
Ni2 O8 1.865(3)
Ni2 O5 1.869(4)
Ni3 O12 1.851(5)
Ni3 N5 1.855(6)
Ni3 O9 1.860(5)
Ni3 N6 1.875(6)
C1 C2 1.388(8)
C1 C6 1.396(8)
C1 C43 1.507(9)
C2 C3 1.391(8)
C2 H1 0.9500
C3 C4 1.412(8)
C3 C73 1.481(8)
C4 C5 1.376(8)
C4 H2 0.9500
C5 C6 1.396(8)
C5 C13 1.501(8)
C6 H3 0.9500
C7 C12 1.399(9)
C7 C8 1.407(8)
C7 C65 1.480(8)
C8 C9 1.383(8)
C8 H4 0.9500
C9 C10 1.394(8)
C9 C98 1.532(8)
C10 C11 1.390(8)
C10 H5 0.9500
C11 C12 1.394(8)
C11 C35 1.484(9)
C12 H6 0.9500
C13 C18 1.378(9)
C13 C14 1.431(7)
C14 O1 1.323(7)
C14 C15 1.428(9)
C15 C16 1.402(9)
C15 C23 1.423(7)
C16 C17 1.381(8)
C16 H7 0.9500
C17 C18 1.419(9)
C17 C19 1.551(10)
C18 H8 0.9500
C19 C21 1.508(14)
C19 C22 1.513(10)
C19 C20 1.584(14)
C20 H9 0.9800
C20 H10 0.9800
C20 H11 0.9800
C21 H12 0.9800
C21 H13 0.9800
C21 H14 0.9800
C22 H15 0.9800
C22 H16 0.9800
C22 H17 0.9800
C23 N1 1.293(7)
C23 H18 0.9500
N1 C24 1.425(6)
C24 C29 1.381(8)
C24 C25 1.406(8)
C25 C26 1.375(7)
C25 H19 0.9500
C26 O2 1.374(7)
C26 C27 1.428(9)
C27 O3 1.365(6)
C27 C28 1.375(9)
C28 C29 1.393(7)
C28 H20 0.9500
C29 N2 1.416(8)
O2 C30 1.417(7)
C30 H21 0.9800
C30 H22 0.9800
C30 H23 0.9800
O3 C31 1.433(7)
C31 H24 0.9800
C31 H25 0.9800
C31 H26 0.9800
N2 C32 1.296(7)
C32 C33 1.421(9)
C32 H27 0.9500
C33 C38 1.424(8)
C33 C34 1.439(8)
C34 O4 1.326(7)
C34 C35 1.428(9)
C35 C36 1.382(8)
C36 C37 1.414(9)
C36 H28 0.9500
C37 C38 1.358(9)
C37 C39 1.549(8)
C38 H29 0.9500
C39 C40 1.521(10)
C39 C41 1.530(10)
C39 C42 1.542(8)
C40 H30 0.9800
C40 H31 0.9800
C40 H32 0.9800
C41 H33 0.9800
C41 H34 0.9800
C41 H35 0.9800
C42 H36 0.9800
C42 H37 0.9800
C42 H38 0.9800
C43 C48 1.385(7)
C43 C44 1.407(9)
C44 O5 1.321(6)
C44 C45 1.431(8)
C45 C53 1.408(9)
C45 C46 1.423(7)
C46 C47 1.360(9)
C46 H39 0.9500
C47 C48 1.413(8)
C47 C49 1.541(7)
C48 H40 0.9500
C49 C50 1.536(10)
C49 C51 1.541(9)
C49 C52 1.545(9)
C50 H41 0.9800
C50 H42 0.9800
C50 H43 0.9800
C51 H44 0.9800
C51 H45 0.9800
C51 H46 0.9800
C52 H47 0.9800
C52 H48 0.9800
C52 H49 0.9800
C53 N3 1.305(6)
C53 H50 0.9500
N3 C54 1.410(8)
C54 C59 1.394(7)
C54 C55 1.408(8)
C55 C56 1.363(9)
C55 H51 0.9500
C56 O6 1.375(7)
C56 C57 1.420(8)
C57 O7 1.365(7)
C57 C58 1.384(8)
C58 C59 1.393(8)
C58 H52 0.9500
C59 N4 1.428(7)
O6 C60 1.434(7)
C60 H53 0.9800
C60 H54 0.9800
C60 H55 0.9800
O7 C61 1.418(7)
C61 H56 0.9800
C61 H57 0.9800
C61 H58 0.9800
N4 C62 1.316(6)
C62 C63 1.421(8)
C62 H59 0.9500
C63 C64 1.411(8)
C63 C68 1.428(7)
C64 O8 1.316(6)
C64 C65 1.440(8)
C65 C66 1.380(7)
C66 C67 1.395(9)
C66 H60 0.9500
C67 C68 1.387(8)
C67 C69 1.551(8)
C68 H61 0.9500
C69 C70 1.515(9)
C69 C71 1.541(11)
C69 C72 1.554(11)
C70 H62 0.9800
C70 H63 0.9800
C70 H64 0.9800
C71 H65 0.9800
C71 H66 0.9800
C71 H67 0.9800
C72 H68 0.9800
C72 H69 0.9800
C72 H70 0.9800
C73 C78 1.385(9)
C73 C74 1.445(9)
C74 O9 1.316(8)
C74 C75 1.416(9)
C75 C76 1.407(9)
C75 C86 1.431(9)
C76 C77 1.379(9)
C76 H71 0.9500
C77 C78 1.410(9)
C77 C79 1.518(10)
C78 H72 0.9500
C79 C82 1.502(11)
C79 C83 1.52(3)
C79 C80 1.525(13)
C79 C81 1.527(11)
C79 C84 1.56(3)
C79 C85 1.59(3)
C80 H73 0.9800
C80 H74 0.9800
C80 H75 0.9800
C81 H76 0.9800
C81 H77 0.9800
C81 H78 0.9800
C82 H79 0.9800
C82 H80 0.9800
C82 H81 0.9800
C83 H82 0.9800
C83 H83 0.9800
C83 H84 0.9800
C84 H85 0.9800
C84 H86 0.9800
C84 H87 0.9800
C85 H88 0.9800
C85 H89 0.9800
C85 H90 0.9800
C86 N5 1.311(8)
C86 H91 0.9500
N5 C87 1.433(8)
C87 C92 1.369(9)
C87 C88 1.394(9)
C88 C89 1.383(9)
C88 H92 0.9500
C89 O10 1.352(7)
C89 C90 1.434(9)
C90 O11 1.354(7)
C90 C91 1.367(9)
C91 C92 1.407(8)
C91 H93 0.9500
C92 N6 1.425(8)
O10 C93 1.437(9)
C93 H94 0.9800
C93 H95 0.9800
C93 H96 0.9800
O11 C94 1.426(8)
C94 H97 0.9800
C94 H98 0.9800
C94 H99 0.9800
N6 C95 1.286(8)
C95 C96 1.423(9)
C95 H100 0.9500
C96 C101 1.400(9)
C96 C97 1.439(9)
C97 O12 1.315(8)
C97 C98 1.431(9)
C98 C99 1.368(9)
C99 C100 1.415(9)
C99 H101 0.9500
C100 C101 1.381(9)
C100 C102 1.510(11)
C101 H102 0.9500
C102 C108 1.49(2)
C102 C107 1.50(2)
C102 C104 1.520(15)
C102 C103 1.548(13)
C102 C105 1.567(15)
C102 C106 1.57(3)
C103 H103 0.9800
C103 H104 0.9800
C103 H105 0.9800
C104 H106 0.9800
C104 H107 0.9800
C104 H108 0.9800
C105 H109 0.9800
C105 H110 0.9800
C105 H111 0.9800
C106 H112 0.9800
C106 H113 0.9800
C106 H114 0.9800
C107 H115 0.9800
C107 H116 0.9800
C107 H117 0.9800
C108 H118 0.9800
C108 H119 0.9800
C108 H120 0.9800
C109 N9 1.312(8)
C109 N8 1.315(8)
C109 N7 1.346(8)
N7 H121 0.8800
N7 H122 0.8800
N8 H123 0.8800
N8 H124 0.8800
N9 H125 0.8800
N9 H126 0.8800
C110 N10 1.294(11)
C110 N11 1.325(11)
C110 N12 1.339(10)
N10 H127 0.8800
N10 H128 0.8800
N11 H129 0.8800
N11 H130 0.8800
N12 H131 0.8800
N12 H132 0.8800
Cl3 C111 1.748(10)
Cl4 C111 1.734(12)
Cl5 C111 1.761(10)
C111 H133 1.0000
Cl7 C112 1.71(2)
Cl8 C112 1.73(2)
C112 H134 1.0000
Cl9 C113 1.71(2)
Cl10 C113 1.71(2)
Cl11 C113 1.72(2)
C113 H135 1.0000
Cl12 C114 1.71(2)
Cl13 C114 1.72(2)
Cl14 C114 1.72(2)
C114 H136 1.0000
Cl15 C115 1.72(2)
Cl16 C115 1.72(2)
Cl17 C115 1.73(2)
C115 H137 1.0000
S1 O13 1.509(14)
S1 C116 1.653(11)
S1 C117 1.759(14)
C116 H138 0.9800
C116 H139 0.9800
C116 H140 0.9800
C117 H141 0.9800
C117 H142 0.9800
C117 H143 0.9800
S2 O14 1.48(2)
S2 C118 1.59(2)
S2 C119 1.82(2)
C118 H144 0.9800
C118 H145 0.9800
C118 H146 0.9800
C119 H147 0.9800
C119 H148 0.9800
C119 H149 0.9800
S3 O15 1.50(2)
S3 C120 1.61(2)
S3 C121 1.81(2)
C120 H150 0.9800
C120 H151 0.9800
C120 H152 0.9800
C121 H153 0.9800
C121 H154 0.9800
C121 H155 0.9800
S4 O16 1.477(18)
S4 C122 1.61(2)
S4 C123 1.84(2)
C122 H156 0.9800
C122 H157 0.9800
C122 H158 0.9800
C123 H159 0.9800
C123 H160 0.9800
C123 H161 0.9800
S5 O17 1.501(19)
S5 C124 1.62(2)
S5 C125 1.85(2)
C124 H162 0.9800
C124 H163 0.9800
C124 H164 0.9800
C125 H165 0.9800
C125 H166 0.9800
C125 H167 0.9800
C126 C127 1.500(9)
C126 H168 0.9800
C126 H169 0.9800
C126 H170 0.9800
C127 O18 1.233(9)
C127 O19 1.343(9)
O19 C128 1.447(8)
C128 C129 1.490(10)
C128 H171 0.9900
C128 H172 0.9900
C129 H173 0.9800
C129 H174 0.9800
C129 H175 0.9800
C130 C131 1.446(13)
C130 H176 0.9800
C130 H177 0.9800
C130 H178 0.9800
C131 O20 1.238(11)
C131 O21 1.342(9)
O21 C132 1.444(11)
C132 C133 1.479(10)
C132 H179 0.9900
C132 H180 0.9900
C133 H181 0.9800
C133 H182 0.9800
C133 H183 0.9800
C134 C135 1.449(13)
C134 H184 0.9800
C134 H185 0.9800
C134 H186 0.9800
C135 O22 1.242(13)
C135 O23 1.390(12)
O23 C136 1.469(13)
C136 C137 1.444(12)
C136 H187 0.9900
C136 H188 0.9900
C137 H189 0.9800
C137 H190 0.9800
C137 H191 0.9800
C138 C139 1.49(2)
C138 H192 0.9800
C138 H193 0.9800
C138 H194 0.9800
C139 O24 1.149(18)
C139 O25 1.33(2)
O25 C140 1.511(18)
C140 C141 1.561(18)
C140 H195 0.9900
C140 H196 0.9900
C141 H197 0.9800
C141 H198 0.9800
C141 H199 0.9800
C142 C143 1.475(14)
C142 H200 0.9800
C142 H201 0.9800
C142 H202 0.9800
C143 O26 1.196(13)
C143 O27 1.339(12)
O27 C144 1.476(12)
C144 C145 1.467(15)
C144 H203 0.9900
C144 H204 0.9900
C145 H205 0.9800
C145 H206 0.9800
C145 H207 0.9800
C146 C147 1.487(15)
C146 H208 0.9800
C146 H209 0.9800
C146 H210 0.9800
C147 O28 1.237(16)
C147 O29 1.360(15)
O29 C148 1.453(15)
C148 C149 1.459(16)
C148 H211 0.9900
C148 H212 0.9900
C149 H213 0.9800
C149 H214 0.9800
C149 H215 0.9800
C150 C151 1.484(16)
C150 H216 0.9800
C150 H217 0.9800
C150 H218 0.9800
C151 O30 1.234(16)
C151 O31 1.355(15)
O31 C152 1.464(15)
C152 C153 1.469(16)
C152 H219 0.9900
C152 H220 0.9900
C153 H221 0.9800
C153 H222 0.9800
C153 H223 0.9800
C154 C155 1.473(15)
C154 H224 0.9800
C154 H225 0.9800
C154 H226 0.9800
C155 O32 1.252(14)
C155 O33 1.359(15)
O33 C156 1.473(15)
C156 C157 1.457(17)
C156 H227 0.9900
C156 H228 0.9900
C157 H229 0.9800
C157 H230 0.9800
C157 H231 0.9800
C158 C159 1.462(17)
C158 H232 0.9800
C158 H233 0.9800
C158 H234 0.9800
C159 O34 1.240(17)
C159 O35 1.367(17)
O35 C160 1.461(17)
C160 C161 1.432(18)
C160 H235 0.9900
C160 H236 0.9900
C161 H237 0.9800
C161 H238 0.9800
C161 H239 0.9800
C162 C163 1.480(17)
C162 H240 0.9800
C162 H241 0.9800
C162 H242 0.9800
C163 O36 1.236(16)
C163 O37 1.352(17)
O37 C164 1.455(17)
C164 C165 1.460(18)
C164 H243 0.9900
C164 H244 0.9900
C165 H245 0.9800
C165 H246 0.9800
C165 H247 0.9800

loop_
_geom_torsion_atom_site_label_1
_geom_torsion_atom_site_label_2
_geom_torsion_atom_site_label_3
_geom_torsion_atom_site_label_4
_geom_torsion
C6 C1 C2 C3 -2.0(9)
C43 C1 C2 C3 179.5(6)
C1 C2 C3 C4 -0.2(9)
C1 C2 C3 C73 -179.0(6)
C2 C3 C4 C5 0.9(9)
C73 C3 C4 C5 179.7(6)
C3 C4 C5 C6 0.6(10)
C3 C4 C5 C13 178.9(6)
C2 C1 C6 C5 3.6(9)
C43 C1 C6 C5 -177.9(6)
C4 C5 C6 C1 -2.9(10)
C13 C5 C6 C1 178.8(6)
C12 C7 C8 C9 0.7(9)
C65 C7 C8 C9 -178.6(6)
C7 C8 C9 C10 -1.8(9)
C7 C8 C9 C98 -178.7(6)
C8 C9 C10 C11 1.8(10)
C98 C9 C10 C11 178.8(6)
C9 C10 C11 C12 -0.8(9)
C9 C10 C11 C35 177.9(6)
C10 C11 C12 C7 -0.4(9)
C35 C11 C12 C7 -179.0(6)
C8 C7 C12 C11 0.4(9)
C65 C7 C12 C11 179.6(6)
C4 C5 C13 C18 -126.2(7)
C6 C5 C13 C18 52.0(10)
C4 C5 C13 C14 47.4(9)
C6 C5 C13 C14 -134.3(7)
C18 C13 C14 O1 -170.9(7)
C5 C13 C14 O1 15.4(10)
C18 C13 C14 C15 6.4(10)
C5 C13 C14 C15 -167.3(7)
O1 C14 C15 C16 172.8(7)
C13 C14 C15 C16 -4.4(11)
O1 C14 C15 C23 -12.4(11)
C13 C14 C15 C23 170.3(6)
C23 C15 C16 C17 -176.1(7)
C14 C15 C16 C17 -1.2(12)
C15 C16 C17 C18 4.6(12)
C15 C16 C17 C19 179.9(9)
C14 C13 C18 C17 -3.1(12)
C5 C13 C18 C17 170.6(7)
C16 C17 C18 C13 -2.5(12)
C19 C17 C18 C13 -177.9(8)
C15 C14 O1 Ni1 9.3(10)
C13 C14 O1 Ni1 -173.5(5)
N2 Ni1 O1 C14 93.8(14)
O4 Ni1 O1 C14 -169.0(5)
N1 Ni1 O1 C14 1.2(6)
C16 C17 C19 C21 128.0(9)
C18 C17 C19 C21 -57.0(11)
C16 C17 C19 C22 6.2(14)
C18 C17 C19 C22 -178.7(9)
C16 C17 C19 C20 -114.3(8)
C18 C17 C19 C20 60.8(11)
C16 C15 C23 N1 177.1(7)
C14 C15 C23 N1 2.2(12)
C15 C23 N1 C24 -175.8(7)
C15 C23 N1 Ni1 10.4(10)
N2 Ni1 N1 C23 178.8(6)
O4 Ni1 N1 C23 94.6(10)
O1 Ni1 N1 C23 -10.7(6)
N2 Ni1 N1 C24 4.6(4)
O4 Ni1 N1 C24 -79.7(11)
O1 Ni1 N1 C24 175.1(4)
C23 N1 C24 C29 -177.2(6)
Ni1 N1 C24 C29 -2.7(7)
C23 N1 C24 C25 0.9(10)
Ni1 N1 C24 C25 175.4(5)
C29 C24 C25 C26 1.2(10)
N1 C24 C25 C26 -176.8(6)
C24 C25 C26 O2 -179.7(7)
C24 C25 C26 C27 2.1(10)
O2 C26 C27 O3 -2.5(9)
C25 C26 C27 O3 175.9(6)
O2 C26 C27 C28 177.3(6)
C25 C26 C27 C28 -4.3(11)
O3 C27 C28 C29 -177.1(6)
C26 C27 C28 C29 3.2(10)
C25 C24 C29 C28 -2.3(10)
N1 C24 C29 C28 175.9(6)
C25 C24 C29 N2 -179.9(6)
N1 C24 C29 N2 -1.7(8)
C27 C28 C29 C24 0.1(10)
C27 C28 C29 N2 177.4(6)
C25 C26 O2 C30 3.6(10)
C27 C26 O2 C30 -178.1(6)
C28 C27 O3 C31 0.8(10)
C26 C27 O3 C31 -179.4(6)
C24 C29 N2 C32 -165.0(6)
C28 C29 N2 C32 17.5(10)
C24 C29 N2 Ni1 5.4(7)
C28 C29 N2 Ni1 -172.1(5)
O4 Ni1 N2 C32 -25.6(6)
N1 Ni1 N2 C32 164.6(6)
O1 Ni1 N2 C32 71.2(16)
O4 Ni1 N2 C29 164.3(4)
N1 Ni1 N2 C29 -5.5(5)
O1 Ni1 N2 C29 -98.9(13)
C29 N2 C32 C33 -166.9(6)
Ni1 N2 C32 C33 23.9(10)
N2 C32 C33 C38 173.3(6)
N2 C32 C33 C34 1.5(10)
C32 C33 C34 O4 -18.7(9)
C38 C33 C34 O4 169.6(5)
C32 C33 C34 C35 163.2(6)
C38 C33 C34 C35 -8.5(8)
O4 C34 C35 C36 -170.2(5)
C33 C34 C35 C36 7.9(8)
O4 C34 C35 C11 11.6(9)
C33 C34 C35 C11 -170.4(5)
C10 C11 C35 C36 49.1(8)
C12 C11 C35 C36 -132.3(6)
C10 C11 C35 C34 -132.6(6)
C12 C11 C35 C34 46.0(8)
C34 C35 C36 C37 -1.7(9)
C11 C35 C36 C37 176.6(5)
C35 C36 C37 C38 -4.2(9)
C35 C36 C37 C39 -178.7(5)
C36 C37 C38 C33 3.6(9)
C39 C37 C38 C33 178.0(6)
C32 C33 C38 C37 -169.2(6)
C34 C33 C38 C37 2.7(9)
C35 C34 O4 Ni1 -172.5(4)
C33 C34 O4 Ni1 9.5(8)
N2 Ni1 O4 C34 9.4(5)
N1 Ni1 O4 C34 93.0(11)
O1 Ni1 O4 C34 -161.1(5)
C38 C37 C39 C40 15.9(9)
C36 C37 C39 C40 -169.9(6)
C38 C37 C39 C41 -105.5(8)
C36 C37 C39 C41 68.7(7)
C38 C37 C39 C42 134.9(7)
C36 C37 C39 C42 -50.9(9)
C2 C1 C43 C48 46.8(9)
C6 C1 C43 C48 -131.7(6)
C2 C1 C43 C44 -134.9(6)
C6 C1 C43 C44 46.6(9)
C48 C43 C44 O5 -167.8(5)
C1 C43 C44 O5 13.8(10)
C48 C43 C44 C45 9.7(9)
C1 C43 C44 C45 -168.7(6)
O5 C44 C45 C53 -21.6(10)
C43 C44 C45 C53 160.9(6)
O5 C44 C45 C46 167.8(6)
C43 C44 C45 C46 -9.7(9)
C53 C45 C46 C47 -168.0(7)
C44 C45 C46 C47 2.8(10)
C45 C46 C47 C48 4.0(10)
C45 C46 C47 C49 -178.9(6)
C44 C43 C48 C47 -2.9(9)
C1 C43 C48 C47 175.5(6)
C46 C47 C48 C43 -4.1(10)
C49 C47 C48 C43 178.7(6)
C43 C44 O5 Ni2 -171.1(5)
C45 C44 O5 Ni2 11.5(8)
N4 Ni2 O5 C44 94.9(10)
N3 Ni2 O5 C44 8.2(5)
O8 Ni2 O5 C44 -162.4(5)
C46 C47 C49 C50 -116.5(8)
C48 C47 C49 C50 60.4(8)
C46 C47 C49 C51 121.2(7)
C48 C47 C49 C51 -61.9(8)
C46 C47 C49 C52 3.7(10)
C48 C47 C49 C52 -179.4(6)
C46 C45 C53 N3 175.9(6)
C44 C45 C53 N3 5.2(11)
C45 C53 N3 C54 -169.5(7)
C45 C53 N3 Ni2 20.1(10)
N4 Ni2 N3 C53 167.1(6)
O8 Ni2 N3 C53 72.4(14)
O5 Ni2 N3 C53 -23.3(6)
N4 Ni2 N3 C54 -4.0(5)
O8 Ni2 N3 C54 -98.7(12)
O5 Ni2 N3 C54 165.5(5)
C53 N3 C54 C59 -168.0(6)
Ni2 N3 C54 C59 3.3(7)
C53 N3 C54 C55 16.7(10)
Ni2 N3 C54 C55 -172.0(5)
C59 C54 C55 C56 1.8(10)
N3 C54 C55 C56 176.9(7)
C54 C55 C56 O6 -176.6(6)
C54 C55 C56 C57 1.1(11)
C55 C56 C57 O7 179.2(7)
O6 C56 C57 O7 -2.9(9)
C55 C56 C57 C58 -2.6(11)
O6 C56 C57 C58 175.4(6)
O7 C57 C58 C59 179.1(7)
C56 C57 C58 C59 1.1(10)
C57 C58 C59 C54 1.8(10)
C57 C58 C59 N4 -176.7(7)
C55 C54 C59 C58 -3.3(10)
N3 C54 C59 C58 -178.9(6)
C55 C54 C59 N4 175.5(6)
N3 C54 C59 N4 -0.2(8)
C55 C56 O6 C60 -0.2(10)
C57 C56 O6 C60 -178.0(6)
C58 C57 O7 C61 2.7(10)
C56 C57 O7 C61 -179.1(6)
C58 C59 N4 C62 1.4(10)
C54 C59 N4 C62 -177.2(6)
C58 C59 N4 Ni2 175.5(6)
C54 C59 N4 Ni2 -3.1(7)
N3 Ni2 N4 C62 177.8(6)
O8 Ni2 N4 C62 -11.6(6)
O5 Ni2 N4 C62 90.4(11)
N3 Ni2 N4 C59 4.0(5)
O8 Ni2 N4 C59 174.5(5)
O5 Ni2 N4 C59 -83.4(10)
C59 N4 C62 C63 -176.8(7)
Ni2 N4 C62 C63 9.8(10)
N4 C62 C63 C64 3.4(11)
N4 C62 C63 C68 -178.7(6)
C62 C63 C64 O8 -12.0(11)
C68 C63 C64 O8 170.2(6)
C62 C63 C64 C65 169.0(6)
C68 C63 C64 C65 -8.8(10)
O8 C64 C65 C66 -170.0(6)
C63 C64 C65 C66 9.0(10)
O8 C64 C65 C7 11.4(10)
C63 C64 C65 C7 -169.6(7)
C12 C7 C65 C66 49.6(9)
C8 C7 C65 C66 -131.2(6)
C12 C7 C65 C64 -131.7(7)
C8 C7 C65 C64 47.5(10)
C64 C65 C66 C67 -3.1(11)
C7 C65 C66 C67 175.6(7)
C65 C66 C67 C68 -3.5(11)
C65 C66 C67 C69 178.5(7)
C66 C67 C68 C63 3.8(11)
C69 C67 C68 C63 -178.3(7)
C64 C63 C68 C67 2.4(11)
C62 C63 C68 C67 -175.5(7)
C63 C64 O8 Ni2 6.8(9)
C65 C64 O8 Ni2 -174.3(5)
N4 Ni2 O8 C64 3.7(5)
N3 Ni2 O8 C64 97.7(13)
O5 Ni2 O8 C64 -166.1(5)
C68 C67 C69 C70 -1.2(11)
C66 C67 C69 C70 176.7(7)
C68 C67 C69 C71 -122.1(8)
C66 C67 C69 C71 55.8(9)
C68 C67 C69 C72 119.0(8)
C66 C67 C69 C72 -63.1(9)
C2 C3 C73 C78 -134.5(6)
C4 C3 C73 C78 46.7(7)
C2 C3 C73 C74 48.0(8)
C4 C3 C73 C74 -130.8(6)
C78 C73 C74 O9 -172.0(4)
C3 C73 C74 O9 5.4(7)
C78 C73 C74 C75 7.1(6)
C3 C73 C74 C75 -175.4(4)
O9 C74 C75 C76 170.2(4)
C73 C74 C75 C76 -8.9(7)
O9 C74 C75 C86 -14.9(7)
C73 C74 C75 C86 166.0(4)
C74 C75 C76 C77 5.3(7)
C86 C75 C76 C77 -169.8(5)
C75 C76 C77 C78 0.6(7)
C75 C76 C77 C79 178.7(5)
C74 C73 C78 C77 -1.6(7)
C3 C73 C78 C77 -179.1(5)
C76 C77 C78 C73 -2.4(7)
C79 C77 C78 C73 179.5(5)
C75 C74 O9 Ni3 7.9(6)
C73 C74 O9 Ni3 -173.0(3)
O12 Ni3 O9 C74 -161.9(4)
N5 Ni3 O9 C74 8.1(4)
N6 Ni3 O9 C74 97.2(15)
C76 C77 C79 C82 -46.7(9)
C78 C77 C79 C82 131.2(8)
C76 C77 C79 C83 135.0(16)
C78 C77 C79 C83 -47.1(17)
C76 C77 C79 C80 -169.2(7)
C78 C77 C79 C80 8.7(9)
C76 C77 C79 C81 73.2(9)
C78 C77 C79 C81 -108.9(8)
C76 C77 C79 C84 17.5(16)
C78 C77 C79 C84 -164.6(15)
C76 C77 C79 C85 -98.9(18)
C78 C77 C79 C85 79.0(18)
C76 C75 C86 N5 174.8(5)
C74 C75 C86 N5 -0.3(8)
C75 C86 N5 C87 -171.4(4)
C75 C86 N5 Ni3 21.0(7)
O12 Ni3 N5 C86 73.9(16)
O9 Ni3 N5 C86 -21.9(5)
N6 Ni3 N5 C86 167.6(5)
O12 Ni3 N5 C87 -94.6(14)
O9 Ni3 N5 C87 169.6(3)
N6 Ni3 N5 C87 -0.9(3)
C86 N5 C87 C92 -168.4(5)
Ni3 N5 C87 C92 0.6(5)
C86 N5 C87 C88 13.1(7)
Ni3 N5 C87 C88 -178.0(4)
C92 C87 C88 C89 1.9(8)
N5 C87 C88 C89 -179.6(5)
C87 C88 C89 O10 -179.4(5)
C87 C88 C89 C90 0.6(7)
O10 C89 C90 O11 -1.8(6)
C88 C89 C90 O11 178.2(4)
O10 C89 C90 C91 178.3(5)
C88 C89 C90 C91 -1.7(7)
O11 C90 C91 C92 -179.6(5)
C89 C90 C91 C92 0.2(7)
C88 C87 C92 C91 -3.4(7)
N5 C87 C92 C91 178.0(4)
C88 C87 C92 N6 178.8(4)
N5 C87 C92 N6 0.2(6)
C90 C91 C92 C87 2.3(7)
C90 C91 C92 N6 179.8(5)
C88 C89 O10 C93 -2.4(7)
C90 C89 O10 C93 177.6(5)
C91 C90 O11 C94 -8.7(7)
C89 C90 O11 C94 171.4(4)
C87 C92 N6 C95 -173.4(5)
C91 C92 N6 C95 9.0(8)
C87 C92 N6 Ni3 -0.9(5)
C91 C92 N6 Ni3 -178.5(4)
O12 Ni3 N6 C95 -16.8(4)
N5 Ni3 N6 C95 173.3(4)
O9 Ni3 N6 C95 83.4(15)
O12 Ni3 N6 C92 170.9(3)
N5 Ni3 N6 C92 1.0(3)
O9 Ni3 N6 C92 -88.9(15)
C92 N6 C95 C96 -173.8(5)
Ni3 N6 C95 C96 14.6(8)
N6 C95 C96 C101 178.0(5)
N6 C95 C96 C97 4.3(9)
C101 C96 C97 O12 168.6(5)
C95 C96 C97 O12 -17.8(8)
C101 C96 C97 C98 -9.8(8)
C95 C96 C97 C98 163.8(5)
O12 C97 C98 C99 -166.0(5)
C96 C97 C98 C99 12.4(8)
O12 C97 C98 C9 17.8(8)
C96 C97 C98 C9 -163.8(5)
C8 C9 C98 C99 44.0(9)
C10 C9 C98 C99 -133.0(6)
C8 C9 C98 C97 -139.8(6)
C10 C9 C98 C97 43.3(8)
C97 C98 C99 C100 -5.4(9)
C9 C98 C99 C100 170.8(6)
C98 C99 C100 C101 -4.8(9)
C98 C99 C100 C102 -180.0(6)
C99 C100 C101 C96 7.5(9)
C102 C100 C101 C96 -177.3(6)
C95 C96 C101 C100 -173.8(6)
C97 C96 C101 C100 -0.2(9)
C98 C97 O12 Ni3 -170.7(4)
C96 C97 O12 Ni3 11.0(8)
N5 Ni3 O12 C97 97.5(15)
O9 Ni3 O12 C97 -166.1(4)
N6 Ni3 O12 C97 4.5(4)
C101 C100 C102 C108 48.9(19)
C99 C100 C102 C108 -136.3(18)
C101 C100 C102 C107 167.9(13)
C99 C100 C102 C107 -17.3(15)
C101 C100 C102 C104 -122.8(11)
C99 C100 C102 C104 51.9(12)
C101 C100 C102 C103 0.1(12)
C99 C100 C102 C103 174.8(9)
C101 C100 C102 C105 114.6(10)
C99 C100 C102 C105 -70.6(10)
C101 C100 C102 C106 -72.2(16)
C99 C100 C102 C106 102.6(16)
O18 C127 O19 C128 0.1(14)
C126 C127 O19 C128 -178.7(8)
C127 O19 C128 C129 177.6(9)
O20 C131 O21 C132 -1.7(12)
C130 C131 O21 C132 179.6(8)
C131 O21 C132 C133 -171.4(7)
O22 C135 O23 C136 -4(2)
C134 C135 O23 C136 -175.9(13)
C135 O23 C136 C137 -171.9(13)
O24 C139 O25 C140 -1(2)
C138 C139 O25 C140 -176.0(11)
C139 O25 C140 C141 -162.8(11)
O26 C143 O27 C144 -6(3)
C142 C143 O27 C144 -173.1(12)
C143 O27 C144 C145 167.4(13)
O28 C147 O29 C148 -6(5)
C146 C147 O29 C148 -179(3)
C147 O29 C148 C149 -177(3)
O30 C151 O31 C152 -6(7)
C150 C151 O31 C152 179(4)
C151 O31 C152 C153 -178(4)
O32 C155 O33 C156 -6(3)
C154 C155 O33 C156 -176.9(15)
C155 O33 C156 C157 -154(2)
O34 C159 O35 C160 0.2(7)
C158 C159 O35 C160 -179.9(4)
C159 O35 C160 C161 179.9(4)
O36 C163 O37 C164 0.2(8)
C162 C163 O37 C164 -180.0(4)
C163 O37 C164 C165 179.9(4)
